data_2014708
loop_
_publ_author_name
'Emme, Holger'
'Huppertz, Hubert'

_publ_section_title
;
 High-pressure syntheses of \a-RE~2~B~4~O~9~ (RE = Sm, Ho), with a
 structure type displaying edge-sharing BO~4~ tetrahedra
;
_journal_issue 3
_journal_name_full 'Acta Crystallographica Section C'
_journal_page_first i29
_journal_page_last i31
_journal_paper_doi 10.1107/S0108270104030446
_journal_volume 61
_journal_year 2005
_chemical_formula_iupac 'Ho2 B4 O9'
_chemical_formula_moiety 'Ho2 B4 O9'
_chemical_formula_sum 'B4 Ho2 O9'
_chemical_formula_weight 517.10
_chemical_name_common '\a-Diholmium tetraborate'
_chemical_name_systematic
;
Diholmium tetraborate
;
_space_group_IT_number 15
_symmetry_cell_setting monoclinic
_symmetry_space_group_name_Hall '-C 2yc'
_symmetry_space_group_name_H-M 'C 1 2/c 1'
_atom_sites_solution_hydrogens geom
_atom_sites_solution_primary direct
_atom_sites_solution_secondary difmap
_cell_angle_alpha 90.00
_cell_angle_beta 99.83(3)
_cell_angle_gamma 90.00
_cell_formula_units_Z 20
_cell_length_a 25.090(5)
_cell_length_b 4.3941(9)
_cell_length_c 24.742(5)
_cell_measurement_reflns_used 8000
_cell_measurement_temperature 293(2)
_cell_measurement_theta_max 28.3
_cell_measurement_theta_min 3.3
_cell_volume 2687.7(10)
_computing_cell_refinement 'Please provide missing details'
_computing_data_collection 'Please provide missing details'
_computing_data_reduction 'Please provide missing details'
_computing_molecular_graphics 'DIAMOND (Brandenburg & Berndt, 1999)'
_computing_publication_material 'enCIFer (Allen et al., 2004) and SHELXL97'
_computing_structure_refinement 'SHELXL97 (Sheldrick, 1997)'
_computing_structure_solution 'SHELXS97 (Sheldrick, 1997)'
_diffrn_ambient_temperature 293(2)
_diffrn_measured_fraction_theta_full 0.998
_diffrn_measured_fraction_theta_max 0.998
_diffrn_measurement_device_type 'STOE IPDS'
_diffrn_measurement_method 'profile data from \f scans'
_diffrn_radiation_monochromator graphite
_diffrn_radiation_source 'fine-focus sealed tube'
_diffrn_radiation_type MoK\a
_diffrn_radiation_wavelength 0.71073
_diffrn_reflns_av_R_equivalents 0.0683
_diffrn_reflns_av_sigmaI/netI 0.0488
_diffrn_reflns_limit_h_max 30
_diffrn_reflns_limit_h_min -30
_diffrn_reflns_limit_k_max 5
_diffrn_reflns_limit_k_min -5
_diffrn_reflns_limit_l_max 27
_diffrn_reflns_limit_l_min -29
_diffrn_reflns_number 8632
_diffrn_reflns_theta_full 25.50
_diffrn_reflns_theta_max 25.50
_diffrn_reflns_theta_min 3.30
_diffrn_standards_decay_% 0
_diffrn_standards_interval_count 0
_diffrn_standards_interval_time 0
_diffrn_standards_number 0
_exptl_absorpt_coefficient_mu 29.258
_exptl_absorpt_correction_T_max 0.0503
_exptl_absorpt_correction_T_min 0.0089
_exptl_absorpt_correction_type numerical
_exptl_absorpt_process_details '(HABITUS; Herrendorf, 1993-1997)'
_exptl_crystal_colour light-yellow
_exptl_crystal_density_diffrn 6.389
_exptl_crystal_density_method 'not measured'
_exptl_crystal_description rod
_exptl_crystal_F_000 4520
_exptl_crystal_size_max 0.15
_exptl_crystal_size_mid 0.12
_exptl_crystal_size_min 0.1
_refine_diff_density_max 2.260
_refine_diff_density_min -2.502
_refine_ls_extinction_coef 0.00023(2)
_refine_ls_extinction_expression Fc^*^=kFc[1+0.001xFc^2^\l^3^/sin(2\q)]^-1/4^
_refine_ls_extinction_method 'SHELXL97 (Sheldrick, 1997)'
_refine_ls_goodness_of_fit_ref 1.024
_refine_ls_hydrogen_treatment none
_refine_ls_matrix_type full
_refine_ls_number_parameters 340
_refine_ls_number_reflns 2507
_refine_ls_number_restraints 0
_refine_ls_restrained_S_all 1.024
_refine_ls_R_factor_all 0.0381
_refine_ls_R_factor_gt 0.0328
_refine_ls_shift/su_max 0.001
_refine_ls_shift/su_mean 0.000
_refine_ls_structure_factor_coef Fsqd
_refine_ls_weighting_details 'calc w=1/[\s^2^(Fo^2^)+(0.0486P)^2^] where P=(Fo^2^+2Fc^2^)/3'
_refine_ls_weighting_scheme calc
_refine_ls_wR_factor_gt 0.0757
_refine_ls_wR_factor_ref 0.0772
_reflns_number_gt 2169
_reflns_number_total 2507
_reflns_threshold_expression I>2\s(I)
_cod_data_source_file iz1049.cif
_cod_data_source_block II
_cod_original_sg_symbol_H-M 'C 2/c'
_cod_original_formula_sum 'Ho2 B4 O9'
_cod_database_code 2014708
_cod_database_fobs_code 2014708

loop_
_symmetry_equiv_pos_as_xyz
'x, y, z'
'-x, y, -z+1/2'
'x+1/2, y+1/2, z'
'-x+1/2, y+1/2, -z+1/2'
'-x, -y, -z'
'x, -y, z-1/2'
'-x+1/2, -y+1/2, -z'
'x+1/2, -y+1/2, z-1/2'

loop_
_atom_site_label
_atom_site_fract_x
_atom_site_fract_y
_atom_site_fract_z
_atom_site_U_iso_or_equiv
_atom_site_adp_type
_atom_site_calc_flag
_atom_site_refinement_flags
_atom_site_occupancy
_atom_site_disorder_assembly
_atom_site_disorder_group
_atom_site_type_symbol
Ho1 0.065182(18) 0.20732(11) 0.072787(18) 0.02022(16) Uani d . 1 . . Ho
Ho2 0.215577(18) 0.20484(11) 0.129148(19) 0.02041(16) Uani d . 1 . . Ho
Ho3 0.011834(18) 0.67023(11) 0.178742(18) 0.02023(16) Uani d . 1 . . Ho
Ho4 0.359175(18) 0.17603(10) 0.207470(18) 0.02019(16) Uani d . 1 . . Ho
Ho5 0.153364(19) 0.23362(11) 0.96158(2) 0.02379(16) Uani d . 1 . . Ho
O1 0.2708(3) 0.5168(17) 0.0814(3) 0.0225(14) Uani d . 1 . . O
O2 0.1988(3) 0.8884(16) 0.0554(3) 0.0203(14) Uani d . 1 . . O
O3 0.2221(3) 0.5625(16) 0.9858(3) 0.0213(14) Uani d . 1 . . O
O4 0.0620(3) 0.3790(16) 0.9794(3) 0.0206(14) Uani d . 1 . . O
O5 0.4027(3) 0.7913(16) 0.2528(3) 0.0219(15) Uani d . 1 . . O
O6 0.0000 0.323(2) 0.2500 0.022(2) Uani d S 1 . . O
O7 0.0608(3) 0.1459(16) 0.8887(3) 0.0219(15) Uani d . 1 . . O
O8 0.0224(3) 0.6831(16) 0.0870(3) 0.0213(15) Uani d . 1 . . O
O9 0.3800(3) 0.3513(16) 0.2978(3) 0.0221(14) Uani d . 1 . . O
O10 0.3702(3) 0.3352(16) 0.3906(3) 0.0212(14) Uani d . 1 . . O
O11 0.9760(3) 0.1211(17) 0.0440(3) 0.0202(14) Uani d . 1 . . O
O12 0.9346(3) 0.3164(16) 0.1691(3) 0.0211(15) Uani d . 1 . . O
O13 0.1057(3) 0.8614(16) 0.0158(3) 0.0201(14) Uani d . 1 . . O
O14 0.1521(3) 0.4080(16) 0.0558(3) 0.0194(13) Uani d . 1 . . O
O15 0.1083(3) 0.7017(16) 0.9279(3) 0.0218(15) Uani d . 1 . . O
O16 0.0458(3) 0.1775(16) 0.1600(3) 0.0210(14) Uani d . 1 . . O
O17 0.2954(3) 0.2441(17) 0.3276(3) 0.0249(15) Uani d . 1 . . O
O18 0.3027(3) 0.9666(16) 0.1346(3) 0.0208(14) Uani d . 1 . . O
O19 0.9486(3) 0.8565(16) 0.2259(3) 0.0198(14) Uani d . 1 . . O
O20 0.2129(3) 0.0069(16) 0.3141(3) 0.0201(14) Uani d . 1 . . O
O21 0.2272(3) 0.4446(17) 0.2549(3) 0.0231(14) Uani d . 1 . . O
O22 0.3631(3) 0.8606(16) 0.3358(3) 0.0208(14) Uani d . 1 . . O
O23 0.3575(3) 0.4990(16) 0.1349(3) 0.0196(14) Uani d . 1 . . O
B1 0.2419(5) 0.721(3) 0.0387(5) 0.023(2) Uani d . 1 . . B
B2 0.2515(5) 0.167(3) 0.2821(5) 0.024(2) Uani d . 1 . . B
B3 0.9286(5) 0.296(2) 0.0305(4) 0.017(2) Uani d . 1 . . B
B4 0.1464(4) 0.729(2) 0.0591(5) 0.017(2) Uani d . 1 . . B
B5 0.0994(5) 0.174(3) 0.1921(5) 0.020(2) Uani d . 1 . . B
B6 0.3536(5) 0.195(3) 0.3373(5) 0.024(2) Uani d . 1 . . B
B7 0.9483(5) 0.179(2) 0.2243(5) 0.023(2) Uani d . 1 . . B
B8 0.3047(4) 0.658(3) 0.1327(5) 0.020(2) Uani d . 1 . . B
B9 0.9722(5) 0.812(3) 0.0657(5) 0.022(2) Uani d . 1 . . B
B10 0.9084(5) 0.129(3) 0.1238(5) 0.022(2) Uani d . 1 . . B

loop_
_atom_site_aniso_label
_atom_site_aniso_U_11
_atom_site_aniso_U_22
_atom_site_aniso_U_33
_atom_site_aniso_U_12
_atom_site_aniso_U_13
_atom_site_aniso_U_23
Ho1 0.0220(2) 0.0217(3) 0.0168(2) 0.00075(16) 0.00293(18) 0.00041(17)
Ho2 0.0223(2) 0.0205(3) 0.0183(2) -0.00005(16) 0.00301(18) 0.00015(17)
Ho3 0.0230(2) 0.0204(3) 0.0172(2) 0.00032(16) 0.00321(17) 0.00000(16)
Ho4 0.0225(3) 0.0210(3) 0.0165(2) 0.00056(16) 0.00172(17) 0.00061(16)
Ho5 0.0238(3) 0.0229(3) 0.0246(3) -0.00066(17) 0.00383(19) -0.00378(19)
O1 0.026(3) 0.020(3) 0.020(3) -0.002(3) -0.002(3) 0.000(3)
O2 0.017(3) 0.023(4) 0.021(3) -0.001(3) 0.004(3) -0.005(3)
O3 0.024(3) 0.020(3) 0.020(3) -0.003(3) 0.006(3) -0.003(3)
O4 0.023(3) 0.022(3) 0.016(3) -0.001(3) 0.003(3) 0.001(3)
O5 0.031(4) 0.022(3) 0.013(3) 0.003(3) 0.004(3) 0.000(3)
O6 0.033(5) 0.019(5) 0.015(5) 0.000 0.008(4) 0.000
O7 0.020(3) 0.023(4) 0.022(4) -0.003(3) 0.001(3) 0.003(3)
O8 0.027(4) 0.023(4) 0.015(3) 0.005(3) 0.007(3) 0.004(3)
O9 0.028(4) 0.020(3) 0.018(3) -0.002(3) 0.005(3) -0.001(3)
O10 0.027(3) 0.018(3) 0.020(4) -0.006(3) 0.007(3) 0.001(3)
O11 0.023(3) 0.026(4) 0.010(3) 0.003(3) -0.002(2) 0.003(3)
O12 0.026(4) 0.020(3) 0.016(3) 0.000(3) 0.001(3) -0.002(3)
O13 0.020(3) 0.019(3) 0.019(3) -0.003(3) -0.001(3) 0.001(3)
O14 0.023(3) 0.022(3) 0.014(3) 0.000(3) 0.004(3) 0.003(3)
O15 0.023(3) 0.024(3) 0.019(4) 0.006(3) 0.006(3) 0.003(3)
O16 0.028(4) 0.024(4) 0.011(3) -0.001(3) 0.001(3) -0.001(3)
O17 0.028(4) 0.027(4) 0.020(4) 0.000(3) 0.003(3) -0.004(3)
O18 0.025(3) 0.016(3) 0.019(3) 0.000(3) -0.001(3) -0.001(3)
O19 0.019(3) 0.022(3) 0.018(3) -0.004(3) 0.002(3) 0.002(3)
O20 0.021(3) 0.020(3) 0.018(3) -0.005(3) 0.002(3) -0.001(3)
O21 0.024(3) 0.024(4) 0.020(3) -0.001(3) 0.002(3) 0.000(3)
O22 0.025(3) 0.018(3) 0.020(3) 0.004(3) 0.006(3) -0.002(3)
O23 0.021(3) 0.023(3) 0.016(3) 0.001(3) 0.006(2) 0.003(3)
B1 0.027(6) 0.020(5) 0.020(5) 0.001(4) 0.003(5) -0.003(4)
B2 0.029(6) 0.018(5) 0.022(6) 0.001(4) -0.001(5) -0.001(5)
B3 0.026(5) 0.012(5) 0.012(5) 0.007(4) 0.001(4) -0.002(4)
B4 0.017(5) 0.018(5) 0.015(5) -0.002(4) -0.003(4) -0.001(4)
B5 0.026(5) 0.017(5) 0.018(5) -0.003(4) 0.006(4) -0.002(4)
B6 0.032(6) 0.026(6) 0.015(5) -0.005(5) 0.010(5) -0.003(4)
B7 0.027(6) 0.014(5) 0.027(6) 0.004(4) 0.007(5) -0.002(4)
B8 0.018(5) 0.025(5) 0.016(5) 0.003(4) 0.002(4) -0.004(4)
B9 0.029(6) 0.020(5) 0.017(5) -0.003(4) 0.006(4) -0.006(4)
B10 0.025(5) 0.024(6) 0.016(5) -0.002(5) 0.005(4) -0.001(4)

loop_
_atom_type_symbol
_atom_type_description
_atom_type_scat_dispersion_real
_atom_type_scat_dispersion_imag
_atom_type_scat_source
B B 0.0013 0.0007 'International Tables Vol C Tables 4.2.6.8 and 6.1.1.4'
O O 0.0106 0.0060 'International Tables Vol C Tables 4.2.6.8 and 6.1.1.4'
Ho Ho -0.2175 4.6783 'International Tables Vol C Tables 4.2.6.8 and 6.1.1.4'

loop_
_geom_angle_atom_site_label_1
_geom_angle_atom_site_label_2
_geom_angle_atom_site_label_3
_geom_angle_site_symmetry_1
_geom_angle_site_symmetry_3
_geom_angle
_geom_angle_publ_flag
O11 Ho1 O16 1_455 . 85.9(3) ?
O11 Ho1 O10 1_455 4_545 125.5(3) ?
O16 Ho1 O10 . 4_545 80.9(3) ?
O11 Ho1 O8 1_455 . 75.5(3) ?
O16 Ho1 O8 . . 74.9(2) ?
O10 Ho1 O8 4_545 . 146.8(2) ?
O11 Ho1 O13 1_455 1_545 101.8(2) ?
O16 Ho1 O13 . 1_545 133.8(2) ?
O10 Ho1 O13 4_545 1_545 57.3(2) ?
O8 Ho1 O13 . 1_545 151.3(2) ?
O11 Ho1 O4 1_455 1_554 83.2(2) ?
O16 Ho1 O4 . 1_554 159.7(2) ?
O10 Ho1 O4 4_545 1_554 119.3(2) ?
O8 Ho1 O4 . 1_554 85.8(2) ?
O13 Ho1 O4 1_545 1_554 65.6(2) ?
O11 Ho1 O14 1_455 . 150.1(2) ?
O16 Ho1 O14 . . 121.3(2) ?
O10 Ho1 O14 4_545 . 75.1(2) ?
O8 Ho1 O14 . . 98.3(2) ?
O13 Ho1 O14 1_545 . 69.6(2) ?
O4 Ho1 O14 1_554 . 67.1(2) ?
O11 Ho1 O8 1_455 1_545 58.9(2) ?
O16 Ho1 O8 . 1_545 70.2(2) ?
O10 Ho1 O8 4_545 1_545 66.9(2) ?
O8 Ho1 O8 . 1_545 123.2(3) ?
O13 Ho1 O8 1_545 1_545 75.2(2) ?
O4 Ho1 O8 1_554 1_545 117.4(2) ?
O14 Ho1 O8 . 1_545 138.1(2) ?
O11 Ho1 O22 1_455 4_545 141.4(2) ?
O16 Ho1 O22 . 4_545 56.6(2) ?
O10 Ho1 O22 4_545 4_545 62.7(2) ?
O8 Ho1 O22 . 4_545 84.9(2) ?
O13 Ho1 O22 1_545 4_545 110.9(2) ?
O4 Ho1 O22 1_554 4_545 128.7(2) ?
O14 Ho1 O22 . 4_545 64.7(2) ?
O8 Ho1 O22 1_545 4_545 109.7(2) ?
O11 Ho1 B9 1_455 1_445 30.1(3) ?
O16 Ho1 B9 . 1_445 74.0(3) ?
O10 Ho1 B9 4_545 1_445 95.8(3) ?
O8 Ho1 B9 . 1_445 98.9(3) ?
O13 Ho1 B9 1_545 1_445 90.2(3) ?
O4 Ho1 B9 1_554 1_445 103.6(3) ?
O14 Ho1 B9 . 1_445 159.6(3) ?
O8 Ho1 B9 1_545 1_445 29.0(3) ?
O22 Ho1 B9 4_545 1_445 127.7(3) ?
O11 Ho1 B5 1_455 . 114.3(3) ?
O16 Ho1 B5 . . 28.8(3) ?
O10 Ho1 B5 4_545 . 61.1(3) ?
O8 Ho1 B5 . . 87.6(3) ?
O13 Ho1 B5 1_545 . 118.4(3) ?
O4 Ho1 B5 1_554 . 159.0(3) ?
O14 Ho1 B5 . . 94.3(3) ?
O8 Ho1 B5 1_545 . 82.8(3) ?
O22 Ho1 B5 4_545 . 30.6(3) ?
B9 Ho1 B5 1_445 . 97.2(3) ?
O11 Ho1 B4 1_455 1_545 120.3(3) ?
O16 Ho1 B4 . 1_545 109.0(3) ?
O10 Ho1 B4 4_545 1_545 28.7(3) ?
O8 Ho1 B4 . 1_545 163.6(3) ?
O13 Ho1 B4 1_545 1_545 29.1(3) ?
O4 Ho1 B4 1_554 1_545 91.3(3) ?
O14 Ho1 B4 . 1_545 65.8(3) ?
O8 Ho1 B4 1_545 1_545 72.3(3) ?
O22 Ho1 B4 4_545 1_545 84.3(3) ?
B9 Ho1 B4 1_445 1_545 97.5(3) ?
B5 Ho1 B4 . 1_545 89.5(3) ?
O2 Ho2 O17 1_545 4_545 79.4(3) ?
O2 Ho2 O14 1_545 . 67.0(3) ?
O17 Ho2 O14 4_545 . 124.2(3) ?
O2 Ho2 O22 1_545 4_545 114.5(2) ?
O17 Ho2 O22 4_545 4_545 85.0(3) ?
O14 Ho2 O22 . 4_545 71.4(2) ?
O2 Ho2 O1 1_545 . 89.9(2) ?
O17 Ho2 O1 4_545 . 147.9(3) ?
O14 Ho2 O1 . . 77.1(2) ?
O22 Ho2 O1 4_545 . 126.7(2) ?
O2 Ho2 O18 1_545 1_545 79.7(2) ?
O17 Ho2 O18 4_545 1_545 76.9(3) ?
O14 Ho2 O18 . 1_545 133.6(2) ?
O22 Ho2 O18 4_545 1_545 154.7(2) ?
O1 Ho2 O18 . 1_545 71.4(2) ?
O2 Ho2 O20 1_545 4 143.3(2) ?
O17 Ho2 O20 4_545 4 109.7(2) ?
O14 Ho2 O20 . 4 124.1(2) ?
O22 Ho2 O20 4_545 4 101.8(2) ?
O1 Ho2 O20 . 4 63.1(2) ?
O18 Ho2 O20 1_545 4 68.7(2) ?
O2 Ho2 O17 1_545 4 149.0(2) ?
O17 Ho2 O17 4_545 4 124.6(3) ?
O14 Ho2 O17 . 4 82.5(2) ?
O22 Ho2 O17 4_545 4 56.3(2) ?
O1 Ho2 O17 . 4 78.1(2) ?
O18 Ho2 O17 1_545 4 121.7(2) ?
O20 Ho2 O17 4 4 53.2(2) ?
O2 Ho2 O10 1_545 4_545 56.6(2) ?
O17 Ho2 O10 4_545 4_545 53.2(2) ?
O14 Ho2 O10 . 4_545 71.0(2) ?
O22 Ho2 O10 4_545 4_545 63.3(2) ?
O1 Ho2 O10 . 4_545 140.5(2) ?
O18 Ho2 O10 1_545 4_545 116.2(2) ?
O20 Ho2 O10 4 4_545 156.2(2) ?
O17 Ho2 O10 4 4_545 119.0(2) ?
O2 Ho2 B6 1_545 4 129.0(3) ?
O17 Ho2 B6 4_545 4 112.4(3) ?
O14 Ho2 B6 . 4 66.0(3) ?
O22 Ho2 B6 4_545 4 29.8(3) ?
O1 Ho2 B6 . 4 97.9(3) ?
O18 Ho2 B6 1_545 4 150.2(3) ?
O20 Ho2 B6 4 4 81.6(3) ?
O17 Ho2 B6 4 4 29.3(3) ?
O10 Ho2 B6 4_545 4 90.0(3) ?
O2 Ho2 B8 1_545 . 117.8(3) ?
O17 Ho2 B8 4_545 . 135.5(3) ?
O14 Ho2 B8 . . 100.0(3) ?
O22 Ho2 B8 4_545 . 117.4(3) ?
O1 Ho2 B8 . . 30.7(3) ?
O18 Ho2 B8 1_545 . 67.6(3) ?
O20 Ho2 B8 4 . 32.4(3) ?
O17 Ho2 B8 4 . 61.1(3) ?
O10 Ho2 B8 4_545 . 170.6(3) ?
B6 Ho2 B8 4 . 88.8(3) ?
O2 Ho2 B2 1_545 4 172.0(3) ?
O17 Ho2 B2 4_545 4 106.9(3) ?
O14 Ho2 B2 . 4 111.7(3) ?
O22 Ho2 B2 4_545 4 71.4(3) ?
O1 Ho2 B2 . 4 82.2(3) ?
O18 Ho2 B2 1_545 4 96.9(3) ?
O20 Ho2 B2 4 4 30.4(3) ?
O17 Ho2 B2 4 4 29.4(3) ?
O10 Ho2 B2 4_545 4 131.1(3) ?
B6 Ho2 B2 4 4 53.6(3) ?
B8 Ho2 B2 . 4 54.3(3) ?
O19 Ho3 O8 1_455 . 134.1(2) ?
O19 Ho3 O6 1_455 . 70.5(2) ?
O8 Ho3 O6 . . 141.6(3) ?
O19 Ho3 O7 1_455 5_566 73.8(2) ?
O8 Ho3 O7 . 5_566 60.8(3) ?
O6 Ho3 O7 . 5_566 123.73(17) ?
O19 Ho3 O16 1_455 . 136.4(2) ?
O8 Ho3 O16 . . 74.4(2) ?
O6 Ho3 O16 . . 70.1(2) ?
O7 Ho3 O16 5_566 . 115.0(2) ?
O19 Ho3 O16 1_455 1_565 93.7(2) ?
O8 Ho3 O16 . 1_565 72.2(2) ?
O6 Ho3 O16 . 1_565 144.0(2) ?
O7 Ho3 O16 5_566 1_565 79.0(2) ?
O16 Ho3 O16 . 1_565 129.5(3) ?
O19 Ho3 O12 1_455 1_455 70.8(2) ?
O8 Ho3 O12 . 1_455 98.0(3) ?
O6 Ho3 O12 . 1_455 58.25(18) ?
O7 Ho3 O12 5_566 1_455 69.7(2) ?
O16 Ho3 O12 . 1_455 73.2(2) ?
O16 Ho3 O12 1_565 1_455 147.7(2) ?
O19 Ho3 O19 1_455 2_655 66.6(3) ?
O8 Ho3 O19 . 2_655 143.9(2) ?
O6 Ho3 O19 . 2_655 66.3(2) ?
O7 Ho3 O19 5_566 2_655 132.2(2) ?
O16 Ho3 O19 . 2_655 112.1(2) ?
O16 Ho3 O19 1_565 2_655 77.9(2) ?
O12 Ho3 O19 1_455 2_655 118.1(2) ?
O19 Ho3 O9 1_455 4 121.9(2) ?
O8 Ho3 O9 . 4 85.8(2) ?
O6 Ho3 O9 . 4 105.52(15) ?
O7 Ho3 O9 5_566 4 130.3(2) ?
O16 Ho3 O9 . 4 86.2(2) ?
O16 Ho3 O9 1_565 4 54.9(2) ?
O12 Ho3 O9 1_455 4 157.0(2) ?
O19 Ho3 O9 2_655 4 60.2(2) ?
O19 Ho3 B9 1_455 1_455 105.3(3) ?
O8 Ho3 B9 . 1_455 28.9(3) ?
O6 Ho3 B9 . 1_455 142.3(3) ?
O7 Ho3 B9 5_566 1_455 31.9(3) ?
O16 Ho3 B9 . 1_455 94.8(3) ?
O16 Ho3 B9 1_565 1_455 72.1(3) ?
O12 Ho3 B9 1_455 1_455 84.6(3) ?
O19 Ho3 B9 2_655 1_455 148.4(3) ?
O9 Ho3 B9 4 1_455 107.6(3) ?
O19 Ho3 B7 1_455 1_455 66.8(3) ?
O8 Ho3 B7 . 1_455 122.5(3) ?
O6 Ho3 B7 . 1_455 29.1(2) ?
O7 Ho3 B7 5_566 1_455 96.6(3) ?
O16 Ho3 B7 . 1_455 69.8(3) ?
O16 Ho3 B7 1_565 1_455 160.4(3) ?
O12 Ho3 B7 1_455 1_455 29.2(3) ?
O19 Ho3 B7 2_655 1_455 91.8(3) ?
O9 Ho3 B7 4 1_455 133.1(3) ?
B9 Ho3 B7 1_455 1_455 113.7(3) ?
O19 Ho3 Ho3 1_455 2 42.89(17) ?
O8 Ho3 Ho3 . 2 176.94(18) ?
O6 Ho3 Ho3 . 2 39.73(18) ?
O7 Ho3 Ho3 5_566 2 116.18(18) ?
O16 Ho3 Ho3 . 2 107.83(16) ?
O16 Ho3 Ho3 1_565 2 107.39(16) ?
O12 Ho3 Ho3 1_455 2 80.80(17) ?
O19 Ho3 Ho3 2_655 2 37.64(16) ?
O9 Ho3 Ho3 4 2 96.38(15) ?
B9 Ho3 Ho3 1_455 2 148.0(2) ?
B7 Ho3 Ho3 1_455 2 57.2(2) ?
O5 Ho4 O23 1_545 . 144.6(3) ?
O5 Ho4 O18 1_545 1_545 106.2(3) ?
O23 Ho4 O18 . 1_545 72.8(2) ?
O5 Ho4 O20 1_545 4 153.8(3) ?
O23 Ho4 O20 . 4 61.2(2) ?
O18 Ho4 O20 1_545 4 73.5(2) ?
O5 Ho4 O9 1_545 . 75.9(3) ?
O23 Ho4 O9 . . 121.2(3) ?
O18 Ho4 O9 1_545 . 153.3(3) ?
O20 Ho4 O9 4 . 93.0(2) ?
O5 Ho4 O19 1_545 3_445 77.7(3) ?
O23 Ho4 O19 . 3_445 80.3(2) ?
O18 Ho4 O19 1_545 3_445 137.0(3) ?
O20 Ho4 O19 4 3_445 121.1(2) ?
O9 Ho4 O19 . 3_445 69.7(3) ?
O5 Ho4 O21 1_545 4_545 83.9(2) ?
O23 Ho4 O21 . 4_545 126.6(2) ?
O18 Ho4 O21 1_545 4_545 72.2(2) ?
O20 Ho4 O21 4 4_545 71.0(2) ?
O9 Ho4 O21 . 4_545 81.7(2) ?
O19 Ho4 O21 3_445 4_545 148.9(2) ?
O5 Ho4 O12 1_545 3_445 55.1(2) ?
O23 Ho4 O12 . 3_445 90.4(2) ?
O18 Ho4 O12 1_545 3_445 82.3(2) ?
O20 Ho4 O12 4 3_445 146.9(2) ?
O9 Ho4 O12 . 3_445 117.6(2) ?
O19 Ho4 O12 3_445 3_445 64.6(2) ?
O21 Ho4 O12 4_545 3_445 122.8(2) ?
O5 Ho4 B8 1_545 . 172.2(3) ?
O23 Ho4 B8 . . 29.1(3) ?
O18 Ho4 B8 1_545 . 68.9(3) ?
O20 Ho4 B8 4 . 32.1(3) ?
O9 Ho4 B8 . . 111.3(3) ?
O19 Ho4 B8 3_445 . 101.6(3) ?
O21 Ho4 B8 4_545 . 99.9(3) ?
O12 Ho4 B8 3_445 . 117.5(3) ?
O5 Ho4 Ho2 1_545 . 129.0(2) ?
O23 Ho4 Ho2 . . 71.85(17) ?
O18 Ho4 Ho2 1_545 . 37.21(18) ?
O20 Ho4 Ho2 4 . 38.99(18) ?
O9 Ho4 Ho2 . . 121.06(19) ?
O19 Ho4 Ho2 3_445 . 151.71(17) ?
O21 Ho4 Ho2 4_545 . 55.94(15) ?
O12 Ho4 Ho2 3_445 . 119.42(15) ?
B8 Ho4 Ho2 . . 50.6(2) ?
O5 Ho4 Ho3 1_545 4_545 49.71(19) ?
O23 Ho4 Ho3 . 4_545 118.20(17) ?
O18 Ho4 Ho3 1_545 4_545 152.89(18) ?
O20 Ho4 Ho3 4 4_545 133.58(17) ?
O9 Ho4 Ho3 . 4_545 44.85(19) ?
O19 Ho4 Ho3 3_445 4_545 38.48(17) ?
O21 Ho4 Ho3 4_545 4_545 111.33(15) ?
O12 Ho4 Ho3 3_445 4_545 73.27(15) ?
B8 Ho4 Ho3 . 4_545 133.3(2) ?
Ho2 Ho4 Ho3 . 4_545 165.002(18) ?
O3 Ho5 O15 . . 80.7(3) ?
O3 Ho5 O14 . 1_556 71.4(2) ?
O15 Ho5 O14 . 1_556 88.9(2) ?
O3 Ho5 O4 . . 118.4(2) ?
O15 Ho5 O4 . . 56.9(2) ?
O14 Ho5 O4 1_556 . 65.9(2) ?
O3 Ho5 O13 . 1_546 132.9(2) ?
O15 Ho5 O13 . 1_546 119.6(2) ?
O14 Ho5 O13 1_556 1_546 67.5(2) ?
O4 Ho5 O13 . 1_546 62.7(2) ?
O3 Ho5 O23 . 7_556 117.2(2) ?
O15 Ho5 O23 . 7_556 92.8(2) ?
O14 Ho5 O23 1_556 7_556 171.4(2) ?
O4 Ho5 O23 . 7_556 108.2(2) ?
O13 Ho5 O23 1_546 7_556 104.5(2) ?
O3 Ho5 O1 . 7_556 78.3(2) ?
O15 Ho5 O1 . 7_556 123.6(2) ?
O14 Ho5 O1 1_556 7_556 130.8(2) ?
O4 Ho5 O1 . 7_556 161.5(2) ?
O13 Ho5 O1 1_546 7_556 113.0(2) ?
O23 Ho5 O1 7_556 7_556 54.2(2) ?
O3 Ho5 O15 . 1_545 155.5(2) ?
O15 Ho5 O15 . 1_545 119.2(3) ?
O14 Ho5 O15 1_556 1_545 119.7(2) ?
O4 Ho5 O15 . 1_545 85.8(2) ?
O13 Ho5 O15 1_546 1_545 52.3(2) ?
O23 Ho5 O15 7_556 1_545 52.3(2) ?
O1 Ho5 O15 7_556 1_545 78.5(2) ?
O3 Ho5 O7 . . 142.9(2) ?
O15 Ho5 O7 . . 66.2(2) ?
O14 Ho5 O7 1_556 . 121.7(2) ?
O4 Ho5 O7 . . 56.2(2) ?
O13 Ho5 O7 1_546 . 80.4(2) ?
O23 Ho5 O7 7_556 . 51.9(2) ?
O1 Ho5 O7 7_556 . 105.9(2) ?
O15 Ho5 O7 1_545 . 53.1(2) ?
O3 Ho5 O2 . 1_546 86.8(2) ?
O15 Ho5 O2 . 1_546 146.2(2) ?
O14 Ho5 O2 1_556 1_546 57.3(2) ?
O4 Ho5 O2 . 1_546 104.2(2) ?
O13 Ho5 O2 1_546 1_546 52.0(2) ?
O23 Ho5 O2 7_556 1_546 120.7(2) ?
O1 Ho5 O2 7_556 1_546 83.6(2) ?
O15 Ho5 O2 1_545 1_546 82.9(2) ?
O7 Ho5 O2 . 1_546 130.1(2) ?
O3 Ho5 B10 . 5_656 147.4(3) ?
O15 Ho5 B10 . 5_656 93.2(3) ?
O14 Ho5 B10 1_556 5_656 140.9(3) ?
O4 Ho5 B10 . 5_656 82.8(3) ?
O13 Ho5 B10 1_546 5_656 77.8(3) ?
O23 Ho5 B10 7_556 5_656 30.6(3) ?
O1 Ho5 B10 7_556 5_656 78.7(3) ?
O15 Ho5 B10 1_545 5_656 30.6(3) ?
O7 Ho5 B10 . 5_656 30.8(3) ?
O2 Ho5 B10 1_546 5_656 113.2(3) ?
O3 Ho5 B3 . 5_666 92.5(3) ?
O15 Ho5 B3 . 5_666 30.5(3) ?
O14 Ho5 B3 1_556 5_666 66.2(3) ?
O4 Ho5 B3 . 5_666 30.0(3) ?
O13 Ho5 B3 1_546 5_666 91.1(3) ?
O23 Ho5 B3 7_556 5_666 112.1(3) ?
O1 Ho5 B3 7_556 5_666 154.1(3) ?
O15 Ho5 B3 1_545 5_666 111.8(3) ?
O7 Ho5 B3 . 5_666 67.4(3) ?
O2 Ho5 B3 1_546 5_666 120.5(3) ?
B10 Ho5 B3 5_656 5_666 98.2(3) ?
B1 O1 B8 . . 118.7(8) ?
B1 O1 Ho2 . . 116.5(6) ?
B8 O1 Ho2 . . 96.3(5) ?
B1 O1 Ho5 . 7_556 105.7(6) ?
B8 O1 Ho5 . 7_556 99.7(5) ?
Ho2 O1 Ho5 . 7_556 119.2(3) ?
B1 O2 B4 . . 119.4(8) ?
B1 O2 Ho2 . 1_565 120.0(6) ?
B4 O2 Ho2 . 1_565 106.3(5) ?
B1 O2 Ho5 . 1_564 104.8(6) ?
B4 O2 Ho5 . 1_564 93.7(5) ?
Ho2 O2 Ho5 1_565 1_564 108.8(3) ?
B1 O3 B1 1_556 7_566 85.7(8) yes
B1 O3 Ho5 1_556 . 131.2(6) ?
B1 O3 Ho5 7_566 . 141.4(6) ?
B3 O4 B9 5_666 5_666 119.7(8) ?
B3 O4 Ho1 5_666 1_556 118.7(6) ?
B9 O4 Ho1 5_666 1_556 116.5(6) ?
B3 O4 Ho5 5_666 . 92.3(5) ?
B9 O4 Ho5 5_666 . 98.5(6) ?
Ho1 O4 Ho5 1_556 . 102.0(2) ?
B5 O5 B7 4 3_455 117.6(8) ?
B5 O5 Ho4 4 1_565 130.4(6) ?
B7 O5 Ho4 3_455 1_565 111.0(6) ?
B7 O6 B7 1_455 2_655 129.6(11) ?
B7 O6 Ho3 1_455 2 112.2(5) ?
B7 O6 Ho3 2_655 2 99.6(5) ?
B7 O6 Ho3 1_455 . 99.6(5) ?
B7 O6 Ho3 2_655 . 112.2(5) ?
Ho3 O6 Ho3 2 . 100.5(4) ?
B10 O7 B9 5_656 5_666 128.2(8) ?
B10 O7 Ho3 5_656 5_566 119.1(6) ?
B9 O7 Ho3 5_666 5_566 91.8(6) ?
B10 O7 Ho5 5_656 . 80.7(5) ?
B9 O7 Ho5 5_666 . 90.2(5) ?
Ho3 O7 Ho5 5_566 . 151.6(3) ?
B9 O8 Ho3 1_455 . 97.6(6) ?
B9 O8 Ho1 1_455 . 133.9(6) ?
Ho3 O8 Ho1 . . 104.5(3) ?
B9 O8 Ho1 1_455 1_565 87.4(6) ?
Ho3 O8 Ho1 . 1_565 105.8(3) ?
Ho1 O8 Ho1 . 1_565 123.2(3) ?
B6 O9 B5 . 4 121.2(8) ?
B6 O9 Ho4 . . 115.8(6) ?
B5 O9 Ho4 4 . 118.7(6) ?
B6 O9 Ho3 . 4_545 105.4(6) ?
B5 O9 Ho3 4 4_545 86.6(5) ?
Ho4 O9 Ho3 . 4_545 99.0(3) ?
B6 O10 B4 . 4_545 124.2(8) ?
B6 O10 Ho1 . 4 135.4(6) ?
B4 O10 Ho1 4_545 4 99.8(5) ?
B6 O10 Ho2 . 4 89.8(6) ?
B4 O10 Ho2 4_545 4 90.7(5) ?
Ho1 O10 Ho2 4 4 97.3(2) ?
B3 O11 B9 . 1_545 119.2(8) ?
B3 O11 Ho1 . 1_655 137.2(7) ?
B9 O11 Ho1 1_545 1_655 99.3(6) ?
B10 O12 B7 . . 118.9(8) ?
B10 O12 Ho3 . 1_655 132.6(6) ?
B7 O12 Ho3 . 1_655 96.5(6) ?
B10 O12 Ho4 . 3 110.2(6) ?
B7 O12 Ho4 . 3 88.9(5) ?
Ho3 O12 Ho4 1_655 3 100.3(2) ?
B4 O13 B3 . 5_665 128.2(8) ?
B4 O13 Ho1 . 1_565 97.7(6) ?
B3 O13 Ho1 5_665 1_565 119.9(6) ?
B4 O13 Ho5 . 1_564 108.0(6) ?
B3 O13 Ho5 5_665 1_564 99.0(6) ?
Ho1 O13 Ho5 1_565 1_564 100.7(3) ?
B4 O14 Ho2 . . 113.0(6) ?
B4 O14 Ho1 . . 104.2(6) ?
Ho2 O14 Ho1 . . 103.5(2) ?
B4 O14 Ho5 . 1_554 112.4(6) ?
Ho2 O14 Ho5 . 1_554 119.5(3) ?
Ho1 O14 Ho5 . 1_554 101.9(2) ?
B10 O15 B3 5_666 5_666 118.3(8) ?
B10 O15 Ho5 5_666 . 140.5(6) ?
B3 O15 Ho5 5_666 . 94.3(5) ?
B10 O15 Ho5 5_666 1_565 82.7(6) ?
B3 O15 Ho5 5_666 1_565 93.4(5) ?
Ho5 O15 Ho5 . 1_565 119.2(3) ?
B5 O16 Ho1 . . 101.0(6) ?
B5 O16 Ho3 . . 103.5(6) ?
Ho1 O16 Ho3 . . 105.6(3) ?
B5 O16 Ho3 . 1_545 101.8(6) ?
Ho1 O16 Ho3 . 1_545 111.4(3) ?
Ho3 O16 Ho3 . 1_545 129.5(3) ?
B6 O17 B2 . . 133.5(9) ?
B6 O17 Ho2 . 4 104.4(6) ?
B2 O17 Ho2 . 4 114.9(6) ?
B6 O17 Ho2 . 4_545 88.3(6) ?
B2 O17 Ho2 . 4_545 89.2(6) ?
Ho2 O17 Ho2 4 4_545 124.6(3) ?
B8 O18 Ho4 . 1_565 113.9(6) ?
B8 O18 Ho2 . 1_565 118.2(6) ?
Ho4 O18 Ho2 1_565 1_565 107.7(3) ?
B7 O19 Ho3 1_565 1_655 110.3(6) ?
B7 O19 Ho4 1_565 3 109.3(6) ?
Ho3 O19 Ho4 1_655 3 120.4(3) ?
B7 O19 Ho3 1_565 2_655 110.3(6) ?
Ho3 O19 Ho3 1_655 2_655 99.5(3) ?
Ho4 O19 Ho3 3 2_655 106.3(3) ?
B2 O20 B8 . 4_545 121.7(8) ?
B2 O20 Ho4 . 4_545 135.4(6) ?
B8 O20 Ho4 4_545 4_545 97.8(5) ?
B2 O20 Ho2 . 4_545 94.5(5) ?
B8 O20 Ho2 4_545 4_545 91.8(5) ?
Ho4 O20 Ho2 4_545 4_545 104.9(3) ?
B2 O21 B2 . 4 130.9(6) ?
B2 O21 Ho4 . 4 116.7(6) ?
B2 O21 Ho4 4 4 110.9(6) ?
B6 O22 B5 1_565 4 131.7(8) ?
B6 O22 Ho2 1_565 4 97.4(6) ?
B5 O22 Ho2 4 4 129.2(6) ?
B6 O22 Ho1 1_565 4 108.0(6) ?
B5 O22 Ho1 4 4 82.5(5) ?
Ho2 O22 Ho1 4 4 95.6(2) ?
B10 O23 B8 3_455 . 127.4(8) ?
B10 O23 Ho4 3_455 . 119.2(6) ?
B8 O23 Ho4 . . 102.5(6) ?
B10 O23 Ho5 3_455 7_556 86.5(5) ?
B8 O23 Ho5 . 7_556 101.6(5) ?
Ho4 O23 Ho5 . 7_556 117.9(3) ?
O2 B1 O1 . . 114.1(9) yes
O2 B1 O3 . 1_554 109.8(9) yes
O1 B1 O3 . 1_554 113.0(8) yes
O2 B1 O3 . 7_566 109.2(9) yes
O1 B1 O3 . 7_566 114.7(9) yes
O3 B1 O3 1_554 7_566 94.3(8) yes
O2 B1 B1 . 7_565 119.4(10) ?
O1 B1 B1 . 7_565 126.5(11) ?
O3 B1 B1 1_554 7_565 47.4(6) ?
O3 B1 B1 7_566 7_565 46.9(6) ?
O17 B2 O21 . . 110.8(8) yes
O17 B2 O21 . 4_545 108.6(9) yes
O21 B2 O21 . 4_545 115.1(8) yes
O17 B2 O20 . . 99.6(8) yes
O21 B2 O20 . . 111.6(9) yes
O21 B2 O20 4_545 . 110.0(8) yes
O17 B2 Ho2 . 4_545 61.3(5) ?
O21 B2 Ho2 . 4_545 159.1(8) ?
O21 B2 Ho2 4_545 4_545 85.7(5) ?
O20 B2 Ho2 . 4_545 55.1(5) ?
O11 B3 O4 . 5_666 114.6(9) yes
O11 B3 O13 . 5_665 106.5(8) yes
O4 B3 O13 5_666 5_665 114.4(8) yes
O11 B3 O15 . 5_666 115.9(8) yes
O4 B3 O15 5_666 5_666 104.1(7) yes
O13 B3 O15 5_665 5_666 100.8(8) yes
O11 B3 Ho5 . 5_666 159.9(7) ?
O4 B3 Ho5 5_666 5_666 57.7(4) ?
O13 B3 Ho5 5_665 5_666 93.4(6) ?
O15 B3 Ho5 5_666 5_666 55.2(4) ?
O14 B4 O10 . 4 114.4(8) yes
O14 B4 O13 . . 114.6(8) yes
O10 B4 O13 4 . 103.4(8) yes
O14 B4 O2 . . 111.2(8) yes
O10 B4 O2 4 . 106.4(8) yes
O13 B4 O2 . . 106.1(8) yes
O14 B4 Ho1 . 1_565 141.4(7) ?
O10 B4 Ho1 4 1_565 51.5(4) ?
O13 B4 Ho1 . 1_565 53.2(5) ?
O2 B4 Ho1 . 1_565 107.4(6) ?
O16 B5 O5 . 4_545 109.3(9) yes
O16 B5 O22 . 4_545 109.8(8) yes
O5 B5 O22 4_545 4_545 111.0(8) yes
O16 B5 O9 . 4_545 111.2(8) yes
O5 B5 O9 4_545 4_545 104.1(8) yes
O22 B5 O9 4_545 4_545 111.3(8) yes
O16 B5 Ho1 . . 50.1(5) ?
O5 B5 Ho1 4_545 . 150.0(7) ?
O22 B5 Ho1 4_545 . 66.9(5) ?
O9 B5 Ho1 4_545 . 104.2(6) ?
O9 B6 O10 . . 108.5(9) yes
O9 B6 O17 . . 112.4(9) yes
O10 B6 O17 . . 102.0(8) yes
O9 B6 O22 . 1_545 111.1(9) yes
O10 B6 O22 . 1_545 114.8(9) yes
O17 B6 O22 . 1_545 107.6(9) yes
O9 B6 Ho2 . 4_545 153.1(7) ?
O10 B6 Ho2 . 4_545 98.3(6) ?
O17 B6 Ho2 . 4_545 62.3(5) ?
O22 B6 Ho2 1_545 4_545 52.8(5) ?
O9 B6 Ho2 . 4 100.5(7) ?
O10 B6 Ho2 . 4 61.7(5) ?
O17 B6 Ho2 . 4 47.9(5) ?
O22 B6 Ho2 1_545 4 146.7(7) ?
Ho2 B6 Ho2 4_545 4 94.0(3) ?
O19 B7 O12 1_545 . 115.6(9) yes
O19 B7 O6 1_545 1_655 114.4(9) yes
O12 B7 O6 . 1_655 105.6(8) yes
O19 B7 O5 1_545 3_545 108.3(9) yes
O12 B7 O5 . 3_545 102.7(8) yes
O6 B7 O5 1_655 3_545 109.5(8) yes
O19 B7 Ho3 1_545 1_655 136.4(7) ?
O12 B7 Ho3 . 1_655 54.3(5) ?
O6 B7 Ho3 1_655 1_655 51.4(4) ?
O5 B7 Ho3 3_545 1_655 115.3(6) ?
O18 B8 O23 . . 120.4(9) yes
O18 B8 O1 . . 114.4(8) yes
O23 B8 O1 . . 101.8(8) yes
O18 B8 O20 . 4 111.6(8) yes
O23 B8 O20 . 4 98.3(7) yes
O1 B8 O20 . 4 108.6(8) yes
O18 B8 Ho4 . . 134.7(7) ?
O23 B8 Ho4 . . 48.3(4) ?
O1 B8 Ho4 . . 110.9(6) ?
O20 B8 Ho4 4 . 50.1(4) ?
O18 B8 Ho2 . . 129.4(7) ?
O23 B8 Ho2 . . 110.2(6) ?
O1 B8 Ho2 . . 53.0(4) ?
O20 B8 Ho2 4 . 55.7(4) ?
Ho4 B8 Ho2 . . 78.8(3) ?
O8 B9 O11 1_655 1_565 113.7(9) yes
O8 B9 O7 1_655 5_666 109.8(9) yes
O11 B9 O7 1_565 5_666 103.7(8) yes
O8 B9 O4 1_655 5_666 113.9(9) yes
O11 B9 O4 1_565 5_666 107.6(8) yes
O7 B9 O4 5_666 5_666 107.4(8) yes
O8 B9 Ho3 1_655 1_655 53.5(5) ?
O11 B9 Ho3 1_565 1_655 121.6(6) ?
O7 B9 Ho3 5_666 1_655 56.3(5) ?
O4 B9 Ho3 5_666 1_655 130.2(7) ?
O8 B9 Ho1 1_655 1_665 63.6(5) ?
O11 B9 Ho1 1_565 1_665 50.6(4) ?
O7 B9 Ho1 5_666 1_665 114.8(6) ?
O4 B9 Ho1 5_666 1_665 135.8(7) ?
Ho3 B9 Ho1 1_655 1_665 86.0(3) ?
O12 B10 O23 . 3_545 111.7(8) yes
O12 B10 O15 . 5_666 114.0(9) yes
O23 B10 O15 3_545 5_666 103.2(8) yes
O12 B10 O7 . 5_656 115.9(9) yes
O23 B10 O7 3_545 5_656 102.8(8) yes
O15 B10 O7 5_666 5_656 107.9(8) yes
O12 B10 Ho5 . 5_656 174.2(7) ?
O23 B10 Ho5 3_545 5_656 62.9(5) ?
O15 B10 Ho5 5_666 5_656 66.7(5) ?
O7 B10 Ho5 5_656 5_656 68.5(5) ?

loop_
_geom_bond_atom_site_label_1
_geom_bond_atom_site_label_2
_geom_bond_site_symmetry_2
_geom_bond_distance
_geom_bond_publ_flag
Ho1 O11 1_455 2.262(7) yes
Ho1 O16 . 2.295(7) yes
Ho1 O10 4_545 2.372(7) yes
Ho1 O8 . 2.404(7) yes
Ho1 O13 1_545 2.413(7) yes
Ho1 O4 1_554 2.420(7) yes
Ho1 O14 . 2.454(7) yes
Ho1 O8 1_545 2.591(7) yes
Ho1 O22 4_545 2.724(7) yes
Ho1 B9 1_445 2.889(12) ?
Ho1 B5 . 2.935(12) ?
Ho1 B4 1_545 2.987(11) ?
Ho2 O2 1_545 2.275(7) yes
Ho2 O17 4_545 2.328(7) yes
Ho2 O14 . 2.375(7) yes
Ho2 O22 4_545 2.387(7) yes
Ho2 O1 . 2.398(7) yes
Ho2 O18 1_545 2.406(7) yes
Ho2 O20 4 2.468(7) yes
Ho2 O17 4 2.633(8) yes
Ho2 O10 4_545 2.674(8) yes
Ho2 B6 4 2.972(12) ?
Ho2 B8 . 2.985(12) ?
Ho2 B2 4 3.001(12) ?
Ho3 O19 1_455 2.275(7) yes
Ho3 O8 . 2.329(7) yes
Ho3 O6 . 2.389(6) yes
Ho3 O7 5_566 2.392(7) yes
Ho3 O16 . 2.400(7) yes
Ho3 O16 1_565 2.458(7) yes
Ho3 O12 1_455 2.465(7) yes
Ho3 O19 2_655 2.535(7) yes
Ho3 O9 4 2.792(8) yes
Ho3 B9 1_455 2.872(12) ?
Ho3 B7 1_455 3.015(12) ?
Ho3 Ho3 2 3.6743(12) ?
Ho4 O5 1_545 2.212(7) yes
Ho4 O23 . 2.284(7) yes
Ho4 O18 1_545 2.289(7) yes
Ho4 O20 4 2.311(7) yes
Ho4 O9 . 2.338(7) yes
Ho4 O19 3_445 2.350(7) yes
Ho4 O21 4_545 2.698(7) yes
Ho4 O12 3_445 2.755(7) yes
Ho4 B8 . 2.985(12) ?
Ho4 Ho3 4_545 3.9104(15) ?
Ho5 O3 . 2.252(7) yes
Ho5 O15 . 2.425(7) yes
Ho5 O14 1_556 2.459(7) yes
Ho5 O4 . 2.491(7) yes
Ho5 O13 1_546 2.540(7) yes
Ho5 O23 7_556 2.568(7) yes
Ho5 O1 7_556 2.580(7) yes
Ho5 O15 1_545 2.667(8) yes
Ho5 O7 . 2.714(7) yes
Ho5 O2 1_546 2.844(7) yes
Ho5 B10 5_656 2.880(12) ?
Ho5 B3 5_666 2.945(10) ?
B1 B1 7_565 2.04(3) yes
B1 O2 . 1.427(14) yes
B1 O1 . 1.479(14) yes
B1 O3 1_554 1.493(13) yes
B1 O3 7_566 1.505(15) yes
B2 O17 . 1.474(14) yes
B2 O21 . 1.475(13) yes
B2 O21 4_545 1.498(14) yes
B2 O20 . 1.523(15) yes
B3 O11 . 1.407(13) yes
B3 O4 5_666 1.474(13) yes
B3 O13 5_665 1.483(13) yes
B3 O15 5_666 1.498(13) yes
B4 O14 . 1.421(13) yes
B4 O10 4 1.457(13) yes
B4 O13 . 1.468(12) yes
B4 O2 . 1.505(12) yes
B5 O16 . 1.442(13) yes
B5 O5 4_545 1.467(13) yes
B5 O22 4_545 1.505(13) yes
B5 O9 4_545 1.513(13) yes
B6 O9 . 1.444(14) yes
B6 O10 . 1.451(14) yes
B6 O17 . 1.456(15) yes
B6 O22 1_545 1.488(14) yes
B7 O19 1_545 1.417(13) yes
B7 O12 . 1.481(14) yes
B7 O6 1_655 1.485(13) yes
B7 O5 3_545 1.523(14) yes
B8 O18 . 1.358(14) yes
B8 O23 . 1.489(13) ?
B8 O1 . 1.534(13) yes
B8 O20 4 1.602(13) yes
B9 O8 1_655 1.400(14) yes
B9 O11 1_565 1.468(14) yes
B9 O7 5_666 1.518(13) yes
B9 O4 5_666 1.536(13) yes
B10 O12 . 1.452(13) yes
B10 O23 3_545 1.468(13) yes
B10 O15 5_666 1.478(13) yes
B10 O7 5_656 1.495(14) yes
O1 Ho5 7_556 2.580(7) ?
O2 Ho2 1_565 2.275(7) ?
O2 Ho5 1_564 2.844(7) ?
O4 Ho1 1_556 2.420(7) ?
O5 Ho4 1_565 2.212(7) ?
O6 Ho3 2 2.389(6) ?
O7 Ho3 5_566 2.392(7) ?
O8 Ho1 1_565 2.591(7) ?
O9 Ho3 4_545 2.792(8) ?
O10 Ho1 4 2.372(7) ?
O10 Ho2 4 2.674(8) ?
O11 Ho1 1_655 2.262(7) ?
O12 Ho3 1_655 2.465(7) ?
O12 Ho4 3 2.755(7) ?
O13 Ho1 1_565 2.413(7) ?
O13 Ho5 1_564 2.540(7) ?
O14 Ho5 1_554 2.459(7) ?
O15 Ho5 1_565 2.667(7) ?
O16 Ho3 1_545 2.458(7) ?
O17 Ho2 4 2.328(7) ?
O17 Ho2 4_545 2.633(8) ?
O18 Ho4 1_565 2.289(7) ?
O18 Ho2 1_565 2.406(7) ?
O19 Ho3 1_655 2.275(7) ?
O19 Ho4 3 2.350(7) ?
O19 Ho3 2_655 2.535(7) ?
O20 Ho4 4_545 2.311(7) ?
O20 Ho2 4_545 2.468(7) ?
O21 Ho4 4 2.698(7) ?
O22 Ho2 4 2.387(7) ?
O22 Ho1 4 2.724(7) ?
O23 Ho5 7_556 2.568(7) ?
B2 Ho2 4_545 3.001(12) ?
B3 Ho5 5_666 2.945(10) ?
B4 Ho1 1_565 2.987(11) ?
B6 Ho2 4_545 2.972(12) ?
B6 Ho2 4 3.037(12) ?
B7 Ho3 1_655 3.015(12) ?
B9 Ho3 1_655 2.872(12) ?
B9 Ho1 1_665 2.889(12) ?
B10 Ho5 5_656 2.880(11) ?

loop_
_geom_torsion_atom_site_label_1
_geom_torsion_atom_site_label_2
_geom_torsion_atom_site_label_3
_geom_torsion_atom_site_label_4
_geom_torsion_site_symmetry_1
_geom_torsion_site_symmetry_4
_geom_torsion
O2 Ho2 Ho4 O5 1_545 1_545 -63.4(3)
O17 Ho2 Ho4 O5 4_545 1_545 12.5(3)
O14 Ho2 Ho4 O5 . 1_545 -149.5(4)
O22 Ho2 Ho4 O5 4_545 1_545 92.5(3)
O1 Ho2 Ho4 O5 . 1_545 -144.6(3)
O18 Ho2 Ho4 O5 1_545 1_545 -61.7(4)
O20 Ho2 Ho4 O5 4 1_545 146.7(4)
O17 Ho2 Ho4 O5 4 1_545 137.4(3)
O10 Ho2 Ho4 O5 4_545 1_545 3.4(3)
B6 Ho2 Ho4 O5 4 1_545 125.0(4)
B8 Ho2 Ho4 O5 . 1_545 -170.0(4)
B2 Ho2 Ho4 O5 4 1_545 124.8(4)
O2 Ho2 Ho4 O23 1_545 . 83.6(3)
O17 Ho2 Ho4 O23 4_545 . 159.5(3)
O14 Ho2 Ho4 O23 . . -2.5(4)
O22 Ho2 Ho4 O23 4_545 . -120.5(3)
O1 Ho2 Ho4 O23 . . 2.3(3)
O18 Ho2 Ho4 O23 1_545 . 85.2(3)
O20 Ho2 Ho4 O23 4 . -66.4(3)
O17 Ho2 Ho4 O23 4 . -75.6(2)
O10 Ho2 Ho4 O23 4_545 . 150.4(3)
B6 Ho2 Ho4 O23 4 . -88.0(3)
B8 Ho2 Ho4 O23 . . -23.0(3)
B2 Ho2 Ho4 O23 4 . -88.3(3)
O2 Ho2 Ho4 O18 1_545 1_545 -1.6(4)
O17 Ho2 Ho4 O18 4_545 1_545 74.3(4)
O14 Ho2 Ho4 O18 . 1_545 -87.7(4)
O22 Ho2 Ho4 O18 4_545 1_545 154.3(4)
O1 Ho2 Ho4 O18 . 1_545 -82.9(3)
O20 Ho2 Ho4 O18 4 1_545 -151.6(4)
O17 Ho2 Ho4 O18 4 1_545 -160.8(3)
O10 Ho2 Ho4 O18 4_545 1_545 65.2(4)
B6 Ho2 Ho4 O18 4 1_545 -173.3(4)
B8 Ho2 Ho4 O18 . 1_545 -108.2(4)
B2 Ho2 Ho4 O18 4 1_545 -173.5(4)
O2 Ho2 Ho4 O20 1_545 4 150.0(3)
O17 Ho2 Ho4 O20 4_545 4 -134.1(3)
O14 Ho2 Ho4 O20 . 4 63.9(4)
O22 Ho2 Ho4 O20 4_545 4 -54.1(3)
O1 Ho2 Ho4 O20 . 4 68.7(3)
O18 Ho2 Ho4 O20 1_545 4 151.6(4)
O17 Ho2 Ho4 O20 4 4 -9.2(3)
O10 Ho2 Ho4 O20 4_545 4 -143.2(4)
B6 Ho2 Ho4 O20 4 4 -21.6(4)
B8 Ho2 Ho4 O20 . 4 43.4(4)
B2 Ho2 Ho4 O20 4 4 -21.9(4)
O2 Ho2 Ho4 O9 1_545 . -160.3(3)
O17 Ho2 Ho4 O9 4_545 . -84.4(3)
O14 Ho2 Ho4 O9 . . 113.5(4)
O22 Ho2 Ho4 O9 4_545 . -4.5(3)
O1 Ho2 Ho4 O9 . . 118.4(3)
O18 Ho2 Ho4 O9 1_545 . -158.7(4)
O20 Ho2 Ho4 O9 4 . 49.7(3)
O17 Ho2 Ho4 O9 4 . 40.4(3)
O10 Ho2 Ho4 O9 4_545 . -93.5(3)
B6 Ho2 Ho4 O9 4 . 28.0(3)
B8 Ho2 Ho4 O9 . . 93.0(3)
B2 Ho2 Ho4 O9 4 . 27.8(3)
O2 Ho2 Ho4 O19 1_545 3_445 94.3(4)
O17 Ho2 Ho4 O19 4_545 3_445 170.2(4)
O14 Ho2 Ho4 O19 . 3_445 8.2(5)
O22 Ho2 Ho4 O19 4_545 3_445 -109.8(4)
O1 Ho2 Ho4 O19 . 3_445 13.0(4)
O18 Ho2 Ho4 O19 1_545 3_445 95.9(5)
O20 Ho2 Ho4 O19 4 3_445 -55.7(5)
O17 Ho2 Ho4 O19 4 3_445 -64.9(4)
O10 Ho2 Ho4 O19 4_545 3_445 161.1(4)
B6 Ho2 Ho4 O19 4 3_445 -77.3(4)
B8 Ho2 Ho4 O19 . 3_445 -12.3(5)
B2 Ho2 Ho4 O19 4 3_445 -77.6(5)
O2 Ho2 Ho4 O21 1_545 4_545 -107.9(3)
O17 Ho2 Ho4 O21 4_545 4_545 -32.0(3)
O14 Ho2 Ho4 O21 . 4_545 166.0(4)
O22 Ho2 Ho4 O21 4_545 4_545 48.0(3)
O1 Ho2 Ho4 O21 . 4_545 170.8(3)
O18 Ho2 Ho4 O21 1_545 4_545 -106.3(3)
O20 Ho2 Ho4 O21 4 4_545 102.1(3)
O17 Ho2 Ho4 O21 4 4_545 92.9(2)
O10 Ho2 Ho4 O21 4_545 4_545 -41.1(3)
B6 Ho2 Ho4 O21 4 4_545 80.5(3)
B8 Ho2 Ho4 O21 . 4_545 145.5(3)
B2 Ho2 Ho4 O21 4 4_545 80.2(3)
O2 Ho2 Ho4 O12 1_545 3_445 3.8(3)
O17 Ho2 Ho4 O12 4_545 3_445 79.7(3)
O14 Ho2 Ho4 O12 . 3_445 -82.4(4)
O22 Ho2 Ho4 O12 4_545 3_445 159.6(3)
O1 Ho2 Ho4 O12 . 3_445 -77.5(2)
O18 Ho2 Ho4 O12 1_545 3_445 5.4(3)
O20 Ho2 Ho4 O12 4 3_445 -146.2(3)
O17 Ho2 Ho4 O12 4 3_445 -155.5(2)
O10 Ho2 Ho4 O12 4_545 3_445 70.6(3)
B6 Ho2 Ho4 O12 4 3_445 -167.9(3)
B8 Ho2 Ho4 O12 . 3_445 -102.9(3)
B2 Ho2 Ho4 O12 4 3_445 -168.1(3)
O2 Ho2 Ho4 B8 1_545 . 106.6(3)
O17 Ho2 Ho4 B8 4_545 . -177.5(3)
O14 Ho2 Ho4 B8 . . 20.5(4)
O22 Ho2 Ho4 B8 4_545 . -97.5(3)
O1 Ho2 Ho4 B8 . . 25.3(3)
O18 Ho2 Ho4 B8 1_545 . 108.2(4)
O20 Ho2 Ho4 B8 4 . -43.4(4)
O17 Ho2 Ho4 B8 4 . -52.6(3)
O10 Ho2 Ho4 B8 4_545 . 173.4(4)
B6 Ho2 Ho4 B8 4 . -65.0(4)
B2 Ho2 Ho4 B8 4 . -65.2(4)
O2 Ho2 Ho4 Ho3 1_545 4_545 -142.2(2)
O17 Ho2 Ho4 Ho3 4_545 4_545 -66.3(2)
O14 Ho2 Ho4 Ho3 . 4_545 131.7(3)
O22 Ho2 Ho4 Ho3 4_545 4_545 13.7(2)
O1 Ho2 Ho4 Ho3 . 4_545 136.56(19)
O18 Ho2 Ho4 Ho3 1_545 4_545 -140.5(3)
O20 Ho2 Ho4 Ho3 4 4_545 67.9(3)
O17 Ho2 Ho4 Ho3 4 4_545 58.62(18)
O10 Ho2 Ho4 Ho3 4_545 4_545 -75.4(2)
B6 Ho2 Ho4 Ho3 4 4_545 46.2(3)
B8 Ho2 Ho4 Ho3 . 4_545 111.2(3)
B2 Ho2 Ho4 Ho3 4 4_545 46.0(3)
O2 Ho2 O1 B1 1_545 . 77.0(7)
O17 Ho2 O1 B1 4_545 . 146.6(7)
O14 Ho2 O1 B1 . . 10.6(6)
O22 Ho2 O1 B1 4_545 . -44.1(7)
O18 Ho2 O1 B1 1_545 . 156.1(7)
O20 Ho2 O1 B1 4 . -128.8(7)
O17 Ho2 O1 B1 4 . -74.3(7)
O10 Ho2 O1 B1 4_545 . 47.3(8)
B6 Ho2 O1 B1 4 . -52.5(7)
B8 Ho2 O1 B1 . . -126.5(9)
B2 Ho2 O1 B1 4 . -103.9(7)
O2 Ho2 O1 B8 1_545 . -156.5(5)
O17 Ho2 O1 B8 4_545 . -86.9(7)
O14 Ho2 O1 B8 . . 137.1(6)
O22 Ho2 O1 B8 4_545 . 82.4(6)
O18 Ho2 O1 B8 1_545 . -77.4(5)
O20 Ho2 O1 B8 4 . -2.3(5)
O17 Ho2 O1 B8 4 . 52.2(5)
O10 Ho2 O1 B8 4_545 . 173.8(5)
B6 Ho2 O1 B8 4 . 74.0(6)
B2 Ho2 O1 B8 4 . 22.6(6)
O2 Ho2 O1 Ho5 1_545 7_556 -51.6(3)
O17 Ho2 O1 Ho5 4_545 7_556 18.0(6)
O14 Ho2 O1 Ho5 . 7_556 -118.0(3)
O22 Ho2 O1 Ho5 4_545 7_556 -172.7(3)
O18 Ho2 O1 Ho5 1_545 7_556 27.5(3)
O20 Ho2 O1 Ho5 4 7_556 102.5(3)
O17 Ho2 O1 Ho5 4 7_556 157.1(3)
O10 Ho2 O1 Ho5 4_545 7_556 -81.3(4)
B6 Ho2 O1 Ho5 4 7_556 178.9(3)
B8 Ho2 O1 Ho5 . 7_556 104.9(6)
B2 Ho2 O1 Ho5 4 7_556 127.5(4)
O15 Ho5 O3 B1 . 1_556 96.0(8)
O14 Ho5 O3 B1 1_556 1_556 4.0(8)
O4 Ho5 O3 B1 . 1_556 51.8(9)
O13 Ho5 O3 B1 1_546 1_556 -26.1(9)
O23 Ho5 O3 B1 7_556 1_556 -175.7(8)
O1 Ho5 O3 B1 7_556 1_556 -136.7(8)
O15 Ho5 O3 B1 1_545 1_556 -117.7(9)
O7 Ho5 O3 B1 . 1_556 122.4(8)
O2 Ho5 O3 B1 1_546 1_556 -52.6(8)
B10 Ho5 O3 B1 5_656 1_556 177.3(8)
B3 Ho5 O3 B1 5_666 1_556 67.8(8)
O15 Ho5 O3 B1 . 7_566 -63.9(10)
O14 Ho5 O3 B1 1_556 7_566 -155.9(11)
O4 Ho5 O3 B1 . 7_566 -108.1(10)
O13 Ho5 O3 B1 1_546 7_566 174.0(9)
O23 Ho5 O3 B1 7_556 7_566 24.5(11)
O1 Ho5 O3 B1 7_556 7_566 63.4(10)
O15 Ho5 O3 B1 1_545 7_566 82.5(12)
O7 Ho5 O3 B1 . 7_566 -37.5(12)
O2 Ho5 O3 B1 1_546 7_566 147.6(10)
B10 Ho5 O3 B1 5_656 7_566 17.4(13)
B3 Ho5 O3 B1 5_666 7_566 -92.1(10)
O3 Ho5 O4 B3 . 5_666 33.4(6)
O15 Ho5 O4 B3 . 5_666 -21.7(5)
O14 Ho5 O4 B3 1_556 5_666 83.7(5)
O13 Ho5 O4 B3 1_546 5_666 159.7(6)
O23 Ho5 O4 B3 7_556 5_666 -103.0(5)
O1 Ho5 O4 B3 7_556 5_666 -119.4(8)
O15 Ho5 O4 B3 1_545 5_666 -151.0(5)
O7 Ho5 O4 B3 . 5_666 -103.5(5)
O2 Ho5 O4 B3 1_546 5_666 127.4(5)
B10 Ho5 O4 B3 5_656 5_666 -120.3(5)
O3 Ho5 O4 B9 . 5_666 153.9(6)
O15 Ho5 O4 B9 . 5_666 98.7(6)
O14 Ho5 O4 B9 1_556 5_666 -155.8(6)
O13 Ho5 O4 B9 1_546 5_666 -79.8(6)
O23 Ho5 O4 B9 7_556 5_666 17.5(6)
O1 Ho5 O4 B9 7_556 5_666 1.0(10)
O15 Ho5 O4 B9 1_545 5_666 -30.5(6)
O7 Ho5 O4 B9 . 5_666 17.0(5)
O2 Ho5 O4 B9 1_546 5_666 -112.1(6)
B10 Ho5 O4 B9 5_656 5_666 0.1(6)
B3 Ho5 O4 B9 5_666 5_666 120.5(8)
O3 Ho5 O4 Ho1 . 1_556 -86.6(3)
O15 Ho5 O4 Ho1 . 1_556 -141.7(4)
O14 Ho5 O4 Ho1 1_556 1_556 -36.3(2)
O13 Ho5 O4 Ho1 1_546 1_556 39.8(2)
O23 Ho5 O4 Ho1 7_556 1_556 137.0(2)
O1 Ho5 O4 Ho1 7_556 1_556 120.6(6)
O15 Ho5 O4 Ho1 1_545 1_556 89.1(3)
O7 Ho5 O4 Ho1 . 1_556 136.6(3)
O2 Ho5 O4 Ho1 1_546 1_556 7.4(3)
B10 Ho5 O4 Ho1 5_656 1_556 119.7(3)
B3 Ho5 O4 Ho1 5_666 1_556 -120.0(6)
O19 Ho3 O6 B7 1_455 1_455 77.1(5)
O8 Ho3 O6 B7 . 1_455 -60.7(6)
O7 Ho3 O6 B7 5_566 1_455 23.4(7)
O16 Ho3 O6 B7 . 1_455 -84.0(6)
O16 Ho3 O6 B7 1_565 1_455 145.3(6)
O12 Ho3 O6 B7 1_455 1_455 -1.9(5)
O19 Ho3 O6 B7 2_655 1_455 149.4(6)
O9 Ho3 O6 B7 4 1_455 -163.9(5)
B9 Ho3 O6 B7 1_455 1_455 -13.0(8)
Ho3 Ho3 O6 B7 2 1_455 114.9(5)
O19 Ho3 O6 B7 1_455 2_655 -142.8(7)
O8 Ho3 O6 B7 . 2_655 79.4(7)
O7 Ho3 O6 B7 5_566 2_655 163.5(6)
O16 Ho3 O6 B7 . 2_655 56.1(6)
O16 Ho3 O6 B7 1_565 2_655 -74.6(8)
O12 Ho3 O6 B7 1_455 2_655 138.3(7)
O19 Ho3 O6 B7 2_655 2_655 -70.5(6)
O9 Ho3 O6 B7 4 2_655 -23.8(7)
B9 Ho3 O6 B7 1_455 2_655 127.2(7)
B7 Ho3 O6 B7 1_455 2_655 140.1(10)
Ho3 Ho3 O6 B7 2 2_655 -105.0(6)
O19 Ho3 O6 Ho3 1_455 2 -37.79(18)
O8 Ho3 O6 Ho3 . 2 -175.6(3)
O7 Ho3 O6 Ho3 5_566 2 -91.5(2)
O16 Ho3 O6 Ho3 . 2 161.10(19)
O16 Ho3 O6 Ho3 1_565 2 30.4(3)
O12 Ho3 O6 Ho3 1_455 2 -116.8(2)
O19 Ho3 O6 Ho3 2_655 2 34.50(17)
O9 Ho3 O6 Ho3 4 2 81.16(16)
B9 Ho3 O6 Ho3 1_455 2 -127.9(4)
B7 Ho3 O6 Ho3 1_455 2 -114.9(5)
O3 Ho5 O7 B10 . 5_656 120.6(6)
O15 Ho5 O7 B10 . 5_656 149.2(6)
O14 Ho5 O7 B10 1_556 5_656 -138.1(5)
O4 Ho5 O7 B10 . 5_656 -145.8(6)
O13 Ho5 O7 B10 1_546 5_656 -82.3(5)
O23 Ho5 O7 B10 7_556 5_656 34.8(5)
O1 Ho5 O7 B10 7_556 5_656 29.0(6)
O15 Ho5 O7 B10 1_545 5_656 -32.7(5)
O2 Ho5 O7 B10 1_546 5_656 -66.0(6)
B3 Ho5 O7 B10 5_666 5_656 -177.6(6)
O3 Ho5 O7 B9 . 5_666 -110.7(6)
O15 Ho5 O7 B9 . 5_666 -82.0(6)
O14 Ho5 O7 B9 1_556 5_666 -9.3(6)
O4 Ho5 O7 B9 . 5_666 -17.0(5)
O13 Ho5 O7 B9 1_546 5_666 46.5(5)
O23 Ho5 O7 B9 7_556 5_666 163.6(6)
O1 Ho5 O7 B9 7_556 5_666 157.8(5)
O15 Ho5 O7 B9 1_545 5_666 96.1(6)
O2 Ho5 O7 B9 1_546 5_666 62.7(6)
B10 Ho5 O7 B9 5_656 5_666 128.8(8)
B3 Ho5 O7 B9 5_666 5_666 -48.8(6)
O3 Ho5 O7 Ho3 . 5_566 -16.7(9)
O15 Ho5 O7 Ho3 . 5_566 12.0(6)
O14 Ho5 O7 Ho3 1_556 5_566 84.7(7)
O4 Ho5 O7 Ho3 . 5_566 77.0(7)
O13 Ho5 O7 Ho3 1_546 5_566 140.5(7)
O23 Ho5 O7 Ho3 7_556 5_566 -102.5(7)
O1 Ho5 O7 Ho3 7_556 5_566 -108.2(7)
O15 Ho5 O7 Ho3 1_545 5_566 -169.9(8)
O2 Ho5 O7 Ho3 1_546 5_566 156.7(6)
B10 Ho5 O7 Ho3 5_656 5_566 -137.2(10)
B3 Ho5 O7 Ho3 5_666 5_566 45.2(7)
O19 Ho3 O8 B9 1_455 1_455 -7.7(7)
O6 Ho3 O8 B9 . 1_455 110.6(6)
O7 Ho3 O8 B9 5_566 1_455 2.0(6)
O16 Ho3 O8 B9 . 1_455 133.3(6)
O16 Ho3 O8 B9 1_565 1_455 -85.1(6)
O12 Ho3 O8 B9 1_455 1_455 63.3(6)
O19 Ho3 O8 B9 2_655 1_455 -120.5(6)
O9 Ho3 O8 B9 4 1_455 -139.5(6)
B7 Ho3 O8 B9 1_455 1_455 80.4(6)
O19 Ho3 O8 Ho1 1_455 . -146.8(3)
O6 Ho3 O8 Ho1 . . -28.6(5)
O7 Ho3 O8 Ho1 5_566 . -137.1(4)
O16 Ho3 O8 Ho1 . . -5.9(3)
O16 Ho3 O8 Ho1 1_565 . 135.7(3)
O12 Ho3 O8 Ho1 1_455 . -75.9(3)
O19 Ho3 O8 Ho1 2_655 . 100.3(4)
O9 Ho3 O8 Ho1 4 . 81.3(3)
B9 Ho3 O8 Ho1 1_455 . -139.2(7)
B7 Ho3 O8 Ho1 1_455 . -58.7(4)
O19 Ho3 O8 Ho1 1_455 1_565 81.8(4)
O6 Ho3 O8 Ho1 . 1_565 -159.94(9)
O7 Ho3 O8 Ho1 5_566 1_565 91.5(3)
O16 Ho3 O8 Ho1 . 1_565 -137.2(3)
O16 Ho3 O8 Ho1 1_565 1_565 4.3(2)
O12 Ho3 O8 Ho1 1_455 1_565 152.8(3)
O19 Ho3 O8 Ho1 2_655 1_565 -31.1(5)
O9 Ho3 O8 Ho1 4 1_565 -50.1(3)
B9 Ho3 O8 Ho1 1_455 1_565 89.5(6)
B7 Ho3 O8 Ho1 1_455 1_565 169.9(3)
O11 Ho1 O8 B9 1_455 1_455 -20.2(9)
O16 Ho1 O8 B9 . 1_455 -109.8(9)
O10 Ho1 O8 B9 4_545 1_455 -154.5(8)
O13 Ho1 O8 B9 1_545 1_455 67.8(11)
O4 Ho1 O8 B9 1_554 1_455 63.9(9)
O14 Ho1 O8 B9 . 1_455 129.9(9)
O8 Ho1 O8 B9 1_545 1_455 -56.3(10)
O22 Ho1 O8 B9 4_545 1_455 -166.6(9)
B9 Ho1 O8 B9 1_445 1_455 -39.2(8)
B5 Ho1 O8 B9 . 1_455 -136.1(9)
B4 Ho1 O8 B9 1_545 1_455 144.1(11)
O11 Ho1 O8 Ho3 1_455 . 95.8(3)
O16 Ho1 O8 Ho3 . . 6.1(3)
O10 Ho1 O8 Ho3 4_545 . -38.6(6)
O13 Ho1 O8 Ho3 1_545 . -176.2(3)
O4 Ho1 O8 Ho3 1_554 . 179.8(3)
O14 Ho1 O8 Ho3 . . -114.1(3)
O8 Ho1 O8 Ho3 1_545 . 59.6(5)
O22 Ho1 O8 Ho3 4_545 . -50.6(3)
B9 Ho1 O8 Ho3 1_445 . 76.7(3)
B5 Ho1 O8 Ho3 . . -20.1(3)
B4 Ho1 O8 Ho3 1_545 . -99.9(9)
O11 Ho1 O8 Ho1 1_455 1_565 -143.9(4)
O16 Ho1 O8 Ho1 . 1_565 126.5(4)
O10 Ho1 O8 Ho1 4_545 1_565 81.8(5)
O13 Ho1 O8 Ho1 1_545 1_565 -55.9(7)
O4 Ho1 O8 Ho1 1_554 1_565 -59.8(3)
O14 Ho1 O8 Ho1 . 1_565 6.2(3)
O8 Ho1 O8 Ho1 1_545 1_565 180.0
O22 Ho1 O8 Ho1 4_545 1_565 69.7(3)
B9 Ho1 O8 Ho1 1_445 1_565 -162.9(4)
B5 Ho1 O8 Ho1 . 1_565 100.2(4)
B4 Ho1 O8 Ho1 1_545 1_565 20.4(11)
O5 Ho4 O9 B6 1_545 . -65.9(7)
O23 Ho4 O9 B6 . . 148.0(7)
O18 Ho4 O9 B6 1_545 . 32.1(10)
O20 Ho4 O9 B6 4 . 90.1(7)
O19 Ho4 O9 B6 3_445 . -147.7(8)
O21 Ho4 O9 B6 4_545 . 19.8(7)
O12 Ho4 O9 B6 3_445 . -103.0(7)
B8 Ho4 O9 B6 . . 117.3(7)
Ho2 Ho4 O9 B6 . . 61.4(8)
Ho3 Ho4 O9 B6 4_545 . -112.0(8)
O5 Ho4 O9 B5 1_545 4 137.1(7)
O23 Ho4 O9 B5 . 4 -9.0(8)
O18 Ho4 O9 B5 1_545 4 -124.9(7)
O20 Ho4 O9 B5 4 4 -66.9(7)
O19 Ho4 O9 B5 3_445 4 55.3(7)
O21 Ho4 O9 B5 4_545 4 -137.2(7)
O12 Ho4 O9 B5 3_445 4 100.0(7)
B8 Ho4 O9 B5 . 4 -39.7(7)
Ho2 Ho4 O9 B5 . 4 -95.6(7)
Ho3 Ho4 O9 B5 4_545 4 91.0(7)
O5 Ho4 O9 Ho3 1_545 4_545 46.1(3)
O23 Ho4 O9 Ho3 . 4_545 -100.0(3)
O18 Ho4 O9 Ho3 1_545 4_545 144.1(5)
O20 Ho4 O9 Ho3 4 4_545 -157.9(2)
O19 Ho4 O9 Ho3 3_445 4_545 -35.7(2)
O21 Ho4 O9 Ho3 4_545 4_545 131.9(3)
O12 Ho4 O9 Ho3 3_445 4_545 9.1(3)
B8 Ho4 O9 Ho3 . 4_545 -130.7(3)
Ho2 Ho4 O9 Ho3 . 4_545 173.43(8)
O2 Ho2 O14 B4 1_545 . -160.4(7)
O17 Ho2 O14 B4 4_545 . 141.6(6)
O22 Ho2 O14 B4 4_545 . 71.4(6)
O1 Ho2 O14 B4 . . -64.9(6)
O18 Ho2 O14 B4 1_545 . -112.8(6)
O20 Ho2 O14 B4 4 . -20.5(7)
O17 Ho2 O14 B4 4 . 14.6(6)
O10 Ho2 O14 B4 4_545 . 138.7(7)
B6 Ho2 O14 B4 4 . 39.9(6)
B8 Ho2 O14 B4 . . -44.3(7)
B2 Ho2 O14 B4 4 . 11.1(7)
O2 Ho2 O14 Ho1 1_545 . 87.5(3)
O17 Ho2 O14 Ho1 4_545 . 29.5(4)
O22 Ho2 O14 Ho1 4_545 . -40.7(2)
O1 Ho2 O14 Ho1 . . -177.1(3)
O18 Ho2 O14 Ho1 1_545 . 135.1(3)
O20 Ho2 O14 Ho1 4 . -132.7(2)
O17 Ho2 O14 Ho1 4 . -97.6(3)
O10 Ho2 O14 Ho1 4_545 . 26.6(2)
B6 Ho2 O14 Ho1 4 . -72.2(3)
B8 Ho2 O14 Ho1 . . -156.4(3)
B2 Ho2 O14 Ho1 4 . -101.0(3)
O2 Ho2 O14 Ho5 1_545 1_554 -24.8(3)
O17 Ho2 O14 Ho5 4_545 1_554 -82.8(4)
O22 Ho2 O14 Ho5 4_545 1_554 -153.0(4)
O1 Ho2 O14 Ho5 . 1_554 70.7(3)
O18 Ho2 O14 Ho5 1_545 1_554 22.8(5)
O20 Ho2 O14 Ho5 4 1_554 115.1(3)
O17 Ho2 O14 Ho5 4 1_554 150.2(3)
O10 Ho2 O14 Ho5 4_545 1_554 -85.7(3)
B6 Ho2 O14 Ho5 4 1_554 175.5(4)
B8 Ho2 O14 Ho5 . 1_554 91.3(4)
B2 Ho2 O14 Ho5 4 1_554 146.7(4)
O11 Ho1 O14 B4 1_455 . 74.1(7)
O16 Ho1 O14 B4 . . -78.6(6)
O10 Ho1 O14 B4 4_545 . -148.0(6)
O8 Ho1 O14 B4 . . -1.2(6)
O13 Ho1 O14 B4 1_545 . 151.8(6)
O4 Ho1 O14 B4 1_554 . 80.6(6)
O8 Ho1 O14 B4 1_545 . -173.4(5)
O22 Ho1 O14 B4 4_545 . -81.5(6)
B9 Ho1 O14 B4 1_445 . 146.4(9)
B5 Ho1 O14 B4 . . -89.4(6)
B4 Ho1 O14 B4 1_545 . -176.9(8)
O11 Ho1 O14 Ho2 1_455 . -167.6(4)
O16 Ho1 O14 Ho2 . . 39.8(4)
O10 Ho1 O14 Ho2 4_545 . -29.6(3)
O8 Ho1 O14 Ho2 . . 117.1(3)
O13 Ho1 O14 Ho2 1_545 . -89.8(3)
O4 Ho1 O14 Ho2 1_554 . -161.1(3)
O8 Ho1 O14 Ho2 1_545 . -55.0(4)
O22 Ho1 O14 Ho2 4_545 . 36.8(2)
B9 Ho1 O14 Ho2 1_445 . -95.2(8)
B5 Ho1 O14 Ho2 . . 29.0(3)
B4 Ho1 O14 Ho2 1_545 . -58.5(3)
O11 Ho1 O14 Ho5 1_455 1_554 -43.0(6)
O16 Ho1 O14 Ho5 . 1_554 164.4(2)
O10 Ho1 O14 Ho5 4_545 1_554 95.0(3)
O8 Ho1 O14 Ho5 . 1_554 -118.3(3)
O13 Ho1 O14 Ho5 1_545 1_554 34.8(2)
O4 Ho1 O14 Ho5 1_554 1_554 -36.5(2)
O8 Ho1 O14 Ho5 1_545 1_554 69.5(4)
O22 Ho1 O14 Ho5 4_545 1_554 161.4(3)
B9 Ho1 O14 Ho5 1_445 1_554 29.4(9)
B5 Ho1 O14 Ho5 . 1_554 153.6(3)
B4 Ho1 O14 Ho5 1_545 1_554 66.1(3)
O3 Ho5 O15 B10 . 5_666 101.4(10)
O14 Ho5 O15 B10 1_556 5_666 172.8(10)
O4 Ho5 O15 B10 . 5_666 -125.6(11)
O13 Ho5 O15 B10 1_546 5_666 -124.1(10)
O23 Ho5 O15 B10 7_556 5_666 -15.7(10)
O1 Ho5 O15 B10 7_556 5_666 32.2(11)
O15 Ho5 O15 B10 1_545 5_666 -63.3(11)
O7 Ho5 O15 B10 . 5_666 -61.6(10)
O2 Ho5 O15 B10 1_546 5_666 171.0(9)
B10 Ho5 O15 B10 5_656 5_666 -46.3(9)
B3 Ho5 O15 B10 5_666 5_666 -147.0(13)
O3 Ho5 O15 B3 . 5_666 -111.6(6)
O14 Ho5 O15 B3 1_556 5_666 -40.2(5)
O4 Ho5 O15 B3 . 5_666 21.4(5)
O13 Ho5 O15 B3 1_546 5_666 22.9(6)
O23 Ho5 O15 B3 7_556 5_666 131.3(5)
O1 Ho5 O15 B3 7_556 5_666 179.2(5)
O15 Ho5 O15 B3 1_545 5_666 83.7(6)
O7 Ho5 O15 B3 . 5_666 85.5(6)
O2 Ho5 O15 B3 1_546 5_666 -42.0(7)
B10 Ho5 O15 B3 5_656 5_666 100.7(6)
O3 Ho5 O15 Ho5 . 1_565 -15.3(3)
O14 Ho5 O15 Ho5 1_556 1_565 56.1(3)
O4 Ho5 O15 Ho5 . 1_565 117.7(4)
O13 Ho5 O15 Ho5 1_546 1_565 119.2(3)
O23 Ho5 O15 Ho5 7_556 1_565 -132.4(3)
O1 Ho5 O15 Ho5 7_556 1_565 -84.5(4)
O15 Ho5 O15 Ho5 1_545 1_565 180.0000(10)
O7 Ho5 O15 Ho5 . 1_565 -178.2(4)
O2 Ho5 O15 Ho5 1_546 1_565 54.3(5)
B10 Ho5 O15 Ho5 5_656 1_565 -163.0(3)
B3 Ho5 O15 Ho5 5_666 1_565 96.3(6)
O11 Ho1 O16 B5 1_455 . 170.5(6)
O10 Ho1 O16 B5 4_545 . 43.6(6)
O8 Ho1 O16 B5 . . -113.5(6)
O13 Ho1 O16 B5 1_545 . 68.1(7)
O4 Ho1 O16 B5 1_554 . -131.9(8)
O14 Ho1 O16 B5 . . -22.8(6)
O8 Ho1 O16 B5 1_545 . 112.1(6)
O22 Ho1 O16 B5 4_545 . -19.6(5)
B9 Ho1 O16 B5 1_445 . 142.4(6)
B4 Ho1 O16 B5 1_545 . 49.8(6)
O11 Ho1 O16 Ho3 1_455 . -82.0(3)
O10 Ho1 O16 Ho3 4_545 . 151.1(3)
O8 Ho1 O16 Ho3 . . -6.0(3)
O13 Ho1 O16 Ho3 1_545 . 175.6(2)
O4 Ho1 O16 Ho3 1_554 . -24.4(9)
O14 Ho1 O16 Ho3 . . 84.7(3)
O8 Ho1 O16 Ho3 1_545 . -140.4(3)
O22 Ho1 O16 Ho3 4_545 . 87.9(3)
B9 Ho1 O16 Ho3 1_445 . -110.1(4)
B5 Ho1 O16 Ho3 . . 107.5(6)
B4 Ho1 O16 Ho3 1_545 . 157.3(3)
O11 Ho1 O16 Ho3 1_455 1_545 63.0(3)
O10 Ho1 O16 Ho3 4_545 1_545 -64.0(3)
O8 Ho1 O16 Ho3 . 1_545 139.0(4)
O13 Ho1 O16 Ho3 1_545 1_545 -39.4(5)
O4 Ho1 O16 Ho3 1_554 1_545 120.6(6)
O14 Ho1 O16 Ho3 . 1_545 -130.3(3)
O8 Ho1 O16 Ho3 1_545 1_545 4.6(3)
O22 Ho1 O16 Ho3 4_545 1_545 -127.1(4)
B9 Ho1 O16 Ho3 1_445 1_545 34.8(3)
B5 Ho1 O16 Ho3 . 1_545 -107.5(7)
B4 Ho1 O16 Ho3 1_545 1_545 -57.7(4)
O19 Ho3 O16 B5 1_455 . -109.1(6)
O8 Ho3 O16 B5 . . 111.9(6)
O6 Ho3 O16 B5 . . -82.8(6)
O7 Ho3 O16 B5 5_566 . 158.3(6)
O16 Ho3 O16 B5 1_565 . 61.9(7)
O12 Ho3 O16 B5 1_455 . -144.5(6)
O19 Ho3 O16 B5 2_655 . -30.4(6)
O9 Ho3 O16 B5 4 . 25.2(6)
B9 Ho3 O16 B5 1_455 . 132.6(6)
B7 Ho3 O16 B5 1_455 . -113.8(6)
Ho3 Ho3 O16 B5 2 . -70.3(6)
O19 Ho3 O16 Ho1 1_455 . 145.1(3)
O8 Ho3 O16 Ho1 . . 6.2(3)
O6 Ho3 O16 Ho1 . . 171.4(3)
O7 Ho3 O16 Ho1 5_566 . 52.6(4)
O16 Ho3 O16 Ho1 1_565 . -43.8(5)
O12 Ho3 O16 Ho1 1_455 . 109.8(3)
O19 Ho3 O16 Ho1 2_655 . -136.1(3)
O9 Ho3 O16 Ho1 4 . -80.5(3)
B9 Ho3 O16 Ho1 1_455 . 26.9(4)
B7 Ho3 O16 Ho1 1_455 . 140.4(4)
Ho3 Ho3 O16 Ho1 2 . -176.03(18)
O19 Ho3 O16 Ho3 1_455 1_545 8.9(6)
O8 Ho3 O16 Ho3 . 1_545 -130.0(4)
O6 Ho3 O16 Ho3 . 1_545 35.2(3)
O7 Ho3 O16 Ho3 5_566 1_545 -83.6(4)
O16 Ho3 O16 Ho3 1_565 1_545 180.0
O12 Ho3 O16 Ho3 1_455 1_545 -26.4(3)
O19 Ho3 O16 Ho3 2_655 1_545 87.7(4)
O9 Ho3 O16 Ho3 4 1_545 143.3(4)
B9 Ho3 O16 Ho3 1_455 1_545 -109.3(4)
B7 Ho3 O16 Ho3 1_455 1_545 4.2(4)
Ho3 Ho3 O16 Ho3 2 1_545 47.8(4)
O5 Ho4 O23 B10 1_545 3_455 -41.8(9)
O18 Ho4 O23 B10 1_545 3_455 -135.7(7)
O20 Ho4 O23 B10 4 3_455 144.1(7)
O9 Ho4 O23 B10 . 3_455 69.3(7)
O19 Ho4 O23 B10 3_445 3_455 10.3(7)
O21 Ho4 O23 B10 4_545 3_455 173.3(6)
O12 Ho4 O23 B10 3_445 3_455 -53.8(7)
B8 Ho4 O23 B10 . 3_455 146.9(10)
Ho2 Ho4 O23 B10 . 3_455 -174.8(7)
Ho3 Ho4 O23 B10 4_545 3_455 17.3(7)
O5 Ho4 O23 B8 1_545 . 171.3(6)
O18 Ho4 O23 B8 1_545 . 77.5(6)
O20 Ho4 O23 B8 4 . -2.8(5)
O9 Ho4 O23 B8 . . -77.5(6)
O19 Ho4 O23 B8 3_445 . -136.5(6)
O21 Ho4 O23 B8 4_545 . 26.5(6)
O12 Ho4 O23 B8 3_445 . 159.3(6)
Ho2 Ho4 O23 B8 . . 38.4(5)
Ho3 Ho4 O23 B8 4_545 . -129.5(5)
O5 Ho4 O23 Ho5 1_545 7_556 60.7(5)
O18 Ho4 O23 Ho5 1_545 7_556 -33.1(3)
O20 Ho4 O23 Ho5 4 7_556 -113.4(4)
O9 Ho4 O23 Ho5 . 7_556 171.9(3)
O19 Ho4 O23 Ho5 3_445 7_556 112.9(3)
O21 Ho4 O23 Ho5 4_545 7_556 -84.1(3)
O12 Ho4 O23 Ho5 3_445 7_556 48.8(3)
B8 Ho4 O23 Ho5 . 7_556 -110.6(6)
Ho2 Ho4 O23 Ho5 . 7_556 -72.2(2)
Ho3 Ho4 O23 Ho5 4_545 7_556 119.9(2)
B4 O2 B1 O1 . . -75.3(11)
Ho2 O2 B1 O1 1_565 . 59.0(11)
Ho5 O2 B1 O1 1_564 . -178.4(7)
B4 O2 B1 O3 . 1_554 52.8(12)
Ho2 O2 B1 O3 1_565 1_554 -172.9(6)
Ho5 O2 B1 O3 1_564 1_554 -50.3(9)
B4 O2 B1 O3 . 7_566 154.9(8)
Ho2 O2 B1 O3 1_565 7_566 -70.8(9)
Ho5 O2 B1 O3 1_564 7_566 51.8(8)
B4 O2 B1 B1 . 7_565 104.3(12)
Ho2 O2 B1 B1 1_565 7_565 -121.4(10)
Ho5 O2 B1 B1 1_564 7_565 1.2(12)
B8 O1 B1 O2 . . -67.8(12)
Ho2 O1 B1 O2 . . 46.5(10)
Ho5 O1 B1 O2 7_556 . -178.6(7)
B8 O1 B1 O3 . 1_554 165.7(8)
Ho2 O1 B1 O3 . 1_554 -80.0(10)
Ho5 O1 B1 O3 7_556 1_554 54.9(9)
B8 O1 B1 O3 . 7_566 59.2(12)
Ho2 O1 B1 O3 . 7_566 173.5(6)
Ho5 O1 B1 O3 7_556 7_566 -51.6(9)
B8 O1 B1 B1 . 7_565 112.6(13)
Ho2 O1 B1 B1 . 7_565 -133.0(11)
Ho5 O1 B1 B1 7_556 7_565 1.9(14)
B6 O17 B2 O21 . . -114.4(12)
Ho2 O17 B2 O21 4 . 30.4(11)
Ho2 O17 B2 O21 4_545 . 158.7(8)
B6 O17 B2 O21 . 4_545 13.0(15)
Ho2 O17 B2 O21 4 4_545 157.7(6)
Ho2 O17 B2 O21 4_545 4_545 -74.0(7)
B6 O17 B2 O20 . . 128.0(11)
Ho2 O17 B2 O20 4 . -87.2(7)
Ho2 O17 B2 O20 4_545 . 41.1(6)
B6 O17 B2 Ho2 . 4_545 87.0(11)
Ho2 O17 B2 Ho2 4 4_545 -128.3(5)
B2 O21 B2 O17 4 . 72.5(12)
Ho4 O21 B2 O17 4 . -92.0(9)
B2 O21 B2 O21 4 4_545 -51.2(12)
Ho4 O21 B2 O21 4 4_545 144.3(7)
B2 O21 B2 O20 4 . -177.6(9)
Ho4 O21 B2 O20 4 . 18.0(10)
B2 O21 B2 Ho2 4 4_545 136.0(19)
Ho4 O21 B2 Ho2 4 4_545 -28(2)
B8 O20 B2 O17 4_545 . 50.3(11)
Ho4 O20 B2 O17 4_545 . -161.3(6)
Ho2 O20 B2 O17 4_545 . -44.7(7)
B8 O20 B2 O21 4_545 . -66.7(11)
Ho4 O20 B2 O21 4_545 . 81.8(11)
Ho2 O20 B2 O21 4_545 . -161.6(7)
B8 O20 B2 O21 4_545 4_545 164.3(8)
Ho4 O20 B2 O21 4_545 4_545 -47.3(12)
Ho2 O20 B2 O21 4_545 4_545 69.3(8)
B8 O20 B2 Ho2 4_545 4_545 95.0(7)
Ho4 O20 B2 Ho2 4_545 4_545 -116.6(8)
B9 O11 B3 O4 1_545 5_666 167.4(8)
Ho1 O11 B3 O4 1_655 5_666 16.4(13)
B9 O11 B3 O13 1_545 5_665 -65.1(11)
Ho1 O11 B3 O13 1_655 5_665 143.9(7)
B9 O11 B3 O15 1_545 5_666 46.1(12)
Ho1 O11 B3 O15 1_655 5_666 -104.9(10)
B9 O11 B3 Ho5 1_545 5_666 105(2)
Ho1 O11 B3 Ho5 1_655 5_666 -46(3)
Ho2 O14 B4 O10 . 4 -58.2(9)
Ho1 O14 B4 O10 . 4 53.5(8)
Ho5 O14 B4 O10 1_554 4 163.0(6)
Ho2 O14 B4 O13 . . -177.4(6)
Ho1 O14 B4 O13 . . -65.7(9)
Ho5 O14 B4 O13 1_554 . 43.9(10)
Ho2 O14 B4 O2 . . 62.3(9)
Ho1 O14 B4 O2 . . 174.0(6)
Ho5 O14 B4 O2 1_554 . -76.4(8)
Ho2 O14 B4 Ho1 . 1_565 -116.3(9)
Ho1 O14 B4 Ho1 . 1_565 -4.6(11)
Ho5 O14 B4 Ho1 1_554 1_565 104.9(9)
B3 O13 B4 O14 5_665 . -1.3(14)
Ho1 O13 B4 O14 1_565 . 137.0(7)
Ho5 O13 B4 O14 1_564 . -119.0(7)
B3 O13 B4 O10 5_665 4 -126.5(10)
Ho1 O13 B4 O10 1_565 4 11.8(7)
Ho5 O13 B4 O10 1_564 4 115.8(6)
B3 O13 B4 O2 5_665 . 121.8(10)
Ho1 O13 B4 O2 1_565 . -99.9(7)
Ho5 O13 B4 O2 1_564 . 4.1(8)
B3 O13 B4 Ho1 5_665 1_565 -138.3(10)
Ho5 O13 B4 Ho1 1_564 1_565 104.0(4)
B1 O2 B4 O14 . . 12.4(12)
Ho2 O2 B4 O14 1_565 . -127.4(7)
Ho5 O2 B4 O14 1_564 . 121.7(7)
B1 O2 B4 O10 . 4 137.5(8)
Ho2 O2 B4 O10 1_565 4 -2.3(8)
Ho5 O2 B4 O10 1_564 4 -113.1(6)
B1 O2 B4 O13 . . -112.8(9)
Ho2 O2 B4 O13 1_565 . 107.4(7)
Ho5 O2 B4 O13 1_564 . -3.5(7)
B1 O2 B4 Ho1 . 1_565 -168.5(7)
Ho2 O2 B4 Ho1 1_565 1_565 51.7(5)
Ho5 O2 B4 Ho1 1_564 1_565 -59.2(4)
Ho1 O16 B5 O5 . 4_545 154.6(6)
Ho3 O16 B5 O5 . 4_545 45.4(8)
Ho3 O16 B5 O5 1_545 4_545 -90.5(7)
Ho1 O16 B5 O22 . 4_545 32.6(8)
Ho3 O16 B5 O22 . 4_545 -76.6(8)
Ho3 O16 B5 O22 1_545 4_545 147.5(6)
Ho1 O16 B5 O9 . 4_545 -91.1(8)
Ho3 O16 B5 O9 . 4_545 159.7(6)
Ho3 O16 B5 O9 1_545 4_545 23.8(9)
Ho3 O16 B5 Ho1 . . -109.2(4)
Ho3 O16 B5 Ho1 1_545 . 114.9(4)
O11 Ho1 B5 O16 1_455 . -10.4(7)
O10 Ho1 B5 O16 4_545 . -129.0(6)
O8 Ho1 B5 O16 . . 62.4(6)
O13 Ho1 B5 O16 1_545 . -130.4(5)
O4 Ho1 B5 O16 1_554 . 134.0(7)
O14 Ho1 B5 O16 . . 160.6(6)
O8 Ho1 B5 O16 1_545 . -61.5(6)
O22 Ho1 B5 O16 4_545 . 146.6(9)
B9 Ho1 B5 O16 1_445 . -36.3(6)
B4 Ho1 B5 O16 1_545 . -133.7(6)
O11 Ho1 B5 O5 1_455 4_545 -64.5(15)
O16 Ho1 B5 O5 . 4_545 -54.1(13)
O10 Ho1 B5 O5 4_545 4_545 176.9(15)
O8 Ho1 B5 O5 . 4_545 8.3(14)
O13 Ho1 B5 O5 1_545 4_545 175.5(13)
O4 Ho1 B5 O5 1_554 4_545 79.9(17)
O14 Ho1 B5 O5 . 4_545 106.5(14)
O8 Ho1 B5 O5 1_545 4_545 -115.6(14)
O22 Ho1 B5 O5 4_545 4_545 92.5(15)
B9 Ho1 B5 O5 1_445 4_545 -90.4(14)
B4 Ho1 B5 O5 1_545 4_545 172.2(14)
O11 Ho1 B5 O22 1_455 4_545 -157.0(5)
O16 Ho1 B5 O22 . 4_545 -146.6(9)
O10 Ho1 B5 O22 4_545 4_545 84.5(5)
O8 Ho1 B5 O22 . 4_545 -84.1(5)
O13 Ho1 B5 O22 1_545 4_545 83.1(5)
O4 Ho1 B5 O22 1_554 4_545 -12.6(11)
O14 Ho1 B5 O22 . 4_545 14.0(5)
O8 Ho1 B5 O22 1_545 4_545 152.0(5)
B9 Ho1 B5 O22 1_445 4_545 177.2(5)
B4 Ho1 B5 O22 1_545 4_545 79.7(5)
O11 Ho1 B5 O9 1_455 4_545 95.6(6)
O16 Ho1 B5 O9 . 4_545 106.0(9)
O10 Ho1 B5 O9 4_545 4_545 -23.0(5)
O8 Ho1 B5 O9 . 4_545 168.4(6)
O13 Ho1 B5 O9 1_545 4_545 -24.4(7)
O4 Ho1 B5 O9 1_554 4_545 -120.0(8)
O14 Ho1 B5 O9 . 4_545 -93.4(6)
O8 Ho1 B5 O9 1_545 4_545 44.5(6)
O22 Ho1 B5 O9 4_545 4_545 -107.5(8)
B9 Ho1 B5 O9 1_445 4_545 69.7(6)
B4 Ho1 B5 O9 1_545 4_545 -27.7(6)
B5 O9 B6 O10 4 . -22.5(13)
Ho4 O9 B6 O10 . . -178.9(6)
Ho3 O9 B6 O10 4_545 . 72.9(9)
B5 O9 B6 O17 4 . 89.6(11)
Ho4 O9 B6 O17 . . -66.8(10)
Ho3 O9 B6 O17 4_545 . -175.0(7)
B5 O9 B6 O22 4 1_545 -149.7(9)
Ho4 O9 B6 O22 . 1_545 53.9(11)
Ho3 O9 B6 O22 4_545 1_545 -54.3(9)
B5 O9 B6 Ho2 4 4_545 162.4(14)
Ho4 O9 B6 Ho2 . 4_545 6(2)
Ho3 O9 B6 Ho2 4_545 4_545 -102.2(17)
B5 O9 B6 Ho2 4 4 40.9(10)
Ho4 O9 B6 Ho2 . 4 -115.4(4)
Ho3 O9 B6 Ho2 4_545 4 136.3(3)
B4 O10 B6 O9 4_545 . -177.1(8)
Ho1 O10 B6 O9 4 . -8.0(14)
Ho2 O10 B6 O9 4 . 92.2(8)
B4 O10 B6 O17 4_545 . 64.0(12)
Ho1 O10 B6 O17 4 . -126.9(8)
Ho2 O10 B6 O17 4 . -26.7(7)
B4 O10 B6 O22 4_545 1_545 -52.1(14)
Ho1 O10 B6 O22 4 1_545 117.0(9)
Ho2 O10 B6 O22 4 1_545 -142.8(8)
B4 O10 B6 Ho2 4_545 4_545 0.6(11)
Ho1 O10 B6 Ho2 4 4_545 169.7(6)
Ho2 O10 B6 Ho2 4 4_545 -90.1(4)
B4 O10 B6 Ho2 4_545 4 90.7(9)
Ho1 O10 B6 Ho2 4 4 -100.2(8)
B2 O17 B6 O9 . . 63.4(15)
Ho2 O17 B6 O9 4 . -83.9(8)
Ho2 O17 B6 O9 4_545 . 150.8(8)
B2 O17 B6 O10 . . 179.5(9)
Ho2 O17 B6 O10 4 . 32.2(8)
Ho2 O17 B6 O10 4_545 . -93.1(7)
B2 O17 B6 O22 . 1_545 -59.3(14)
Ho2 O17 B6 O22 4 1_545 153.4(6)
Ho2 O17 B6 O22 4_545 1_545 28.0(7)
B2 O17 B6 Ho2 . 4_545 -87.4(11)
Ho2 O17 B6 Ho2 4 4_545 125.4(4)
B2 O17 B6 Ho2 . 4 147.3(13)
Ho2 O17 B6 Ho2 4_545 4 -125.4(4)
B10 O12 B7 O19 . 1_545 17.0(13)
Ho3 O12 B7 O19 1_655 1_545 -130.2(8)
Ho4 O12 B7 O19 3 1_545 129.5(9)
B10 O12 B7 O6 . 1_655 144.6(8)
Ho3 O12 B7 O6 1_655 1_655 -2.6(7)
Ho4 O12 B7 O6 3 1_655 -102.9(7)
B10 O12 B7 O5 . 3_545 -100.7(9)
Ho3 O12 B7 O5 1_655 3_545 112.1(6)
Ho4 O12 B7 O5 3 3_545 11.9(6)
B10 O12 B7 Ho3 . 1_655 147.2(9)
Ho4 O12 B7 Ho3 3 1_655 -100.3(3)
Ho4 O18 B8 O23 1_565 . -53.2(10)
Ho2 O18 B8 O23 1_565 . 178.9(6)
Ho4 O18 B8 O1 1_565 . -175.0(6)
Ho2 O18 B8 O1 1_565 . 57.1(10)
Ho4 O18 B8 O20 1_565 4 61.2(9)
Ho2 O18 B8 O20 1_565 4 -66.7(9)
Ho4 O18 B8 Ho4 1_565 . 6.5(11)
Ho2 O18 B8 Ho4 1_565 . -121.4(7)
Ho4 O18 B8 Ho2 1_565 . 124.0(6)
Ho2 O18 B8 Ho2 1_565 . -3.9(10)
B10 O23 B8 O18 3_455 . -18.3(14)
Ho4 O23 B8 O18 . . 124.8(8)
Ho5 O23 B8 O18 7_556 . -112.8(8)
B10 O23 B8 O1 3_455 . 109.4(10)
Ho4 O23 B8 O1 . . -107.6(6)
Ho5 O23 B8 O1 7_556 . 14.8(8)
B10 O23 B8 O20 3_455 4 -139.5(9)
Ho4 O23 B8 O20 . 4 3.6(7)
Ho5 O23 B8 O20 7_556 4 125.9(5)
B10 O23 B8 Ho4 3_455 . -143.1(10)
Ho5 O23 B8 Ho4 7_556 . 122.4(4)
B10 O23 B8 Ho2 3_455 . 164.0(7)
Ho4 O23 B8 Ho2 . . -52.9(5)
Ho5 O23 B8 Ho2 7_556 . 69.5(5)
B1 O1 B8 O18 . . 2.8(13)
Ho2 O1 B8 O18 . . -122.1(8)
Ho5 O1 B8 O18 7_556 . 116.8(8)
B1 O1 B8 O23 . . -128.6(9)
Ho2 O1 B8 O23 . . 106.5(6)
Ho5 O1 B8 O23 7_556 . -14.6(7)
B1 O1 B8 O20 . 4 128.3(9)
Ho2 O1 B8 O20 . 4 3.4(7)
Ho5 O1 B8 O20 7_556 4 -117.8(6)
B1 O1 B8 Ho4 . . -178.3(7)
Ho2 O1 B8 Ho4 . . 56.8(5)
Ho5 O1 B8 Ho4 7_556 . -64.3(5)
B1 O1 B8 Ho2 . . 124.9(9)
Ho5 O1 B8 Ho2 7_556 . -121.1(4)
O23 Ho4 B8 O18 . . -94.1(11)
O18 Ho4 B8 O18 1_545 . 173.6(11)
O20 Ho4 B8 O18 4 . 81.3(10)
O9 Ho4 B8 O18 . . 22.3(11)
O19 Ho4 B8 O18 3_445 . -50.3(10)
O21 Ho4 B8 O18 4_545 . 107.2(10)
O12 Ho4 B8 O18 3_445 . -117.6(9)
Ho2 Ho4 B8 O18 . . 135.6(11)
Ho3 Ho4 B8 O18 4_545 . -25.0(11)
O18 Ho4 B8 O23 1_545 . -92.3(6)
O20 Ho4 B8 O23 4 . 175.4(9)
O9 Ho4 B8 O23 . . 116.4(5)
O19 Ho4 B8 O23 3_445 . 43.8(6)
O21 Ho4 B8 O23 4_545 . -158.7(5)
O12 Ho4 B8 O23 3_445 . -23.5(6)
Ho2 Ho4 B8 O23 . . -130.3(6)
Ho3 Ho4 B8 O23 4_545 . 69.1(6)
O23 Ho4 B8 O1 . . 87.3(8)
O18 Ho4 B8 O1 1_545 . -5.0(6)
O20 Ho4 B8 O1 4 . -97.3(8)
O9 Ho4 B8 O1 . . -156.3(6)
O19 Ho4 B8 O1 3_445 . 131.1(6)
O21 Ho4 B8 O1 4_545 . -71.4(6)
O12 Ho4 B8 O1 3_445 . 63.9(7)
Ho2 Ho4 B8 O1 . . -42.9(5)
Ho3 Ho4 B8 O1 4_545 . 156.4(5)
O23 Ho4 B8 O20 . 4 -175.4(9)
O18 Ho4 B8 O20 1_545 4 92.3(5)
O9 Ho4 B8 O20 . 4 -59.0(6)
O19 Ho4 B8 O20 3_445 4 -131.6(5)
O21 Ho4 B8 O20 4_545 4 25.9(5)
O12 Ho4 B8 O20 3_445 4 161.1(4)
Ho2 Ho4 B8 O20 . 4 54.3(4)
Ho3 Ho4 B8 O20 4_545 4 -106.3(5)
O23 Ho4 B8 Ho2 . . 130.3(6)
O18 Ho4 B8 Ho2 1_545 . 38.0(2)
O20 Ho4 B8 Ho2 4 . -54.3(4)
O9 Ho4 B8 Ho2 . . -113.4(3)
O19 Ho4 B8 Ho2 3_445 . 174.1(2)
O21 Ho4 B8 Ho2 4_545 . -28.5(3)
O12 Ho4 B8 Ho2 3_445 . 106.8(3)
Ho3 Ho4 B8 Ho2 4_545 . -160.64(7)
O2 Ho2 B8 O18 1_545 . 119.6(8)
O17 Ho2 B8 O18 4_545 . -136.4(8)
O14 Ho2 B8 O18 . . 50.5(9)
O22 Ho2 B8 O18 4_545 . -23.7(10)
O1 Ho2 B8 O18 . . 92.8(10)
O18 Ho2 B8 O18 1_545 . -176.2(10)
O20 Ho2 B8 O18 4 . -91.1(10)
O17 Ho2 B8 O18 4 . -25.1(8)
B6 Ho2 B8 O18 4 . -14.9(9)
B2 Ho2 B8 O18 4 . -59.1(8)
O2 Ho2 B8 O23 1_545 . -63.0(7)
O17 Ho2 B8 O23 4_545 . 41.0(8)
O14 Ho2 B8 O23 . . -132.1(6)
O22 Ho2 B8 O23 4_545 . 153.7(5)
O1 Ho2 B8 O23 . . -89.7(8)
O18 Ho2 B8 O23 1_545 . 1.2(5)
O20 Ho2 B8 O23 4 . 86.4(7)
O17 Ho2 B8 O23 4 . 152.3(7)
B6 Ho2 B8 O23 4 . 162.5(6)
B2 Ho2 B8 O23 4 . 118.3(7)
O2 Ho2 B8 O1 1_545 . 26.8(6)
O17 Ho2 B8 O1 4_545 . 130.7(5)
O14 Ho2 B8 O1 . . -42.3(5)
O22 Ho2 B8 O1 4_545 . -116.5(5)
O18 Ho2 B8 O1 1_545 . 90.9(5)
O20 Ho2 B8 O1 4 . 176.1(8)
O17 Ho2 B8 O1 4 . -117.9(6)
B6 Ho2 B8 O1 4 . -107.8(6)
B2 Ho2 B8 O1 4 . -152.0(7)
O2 Ho2 B8 O20 1_545 4 -149.3(4)
O17 Ho2 B8 O20 4_545 4 -45.4(6)
O14 Ho2 B8 O20 . 4 141.5(5)
O22 Ho2 B8 O20 4_545 4 67.4(5)
O1 Ho2 B8 O20 . 4 -176.1(8)
O18 Ho2 B8 O20 1_545 4 -85.2(5)
O17 Ho2 B8 O20 4 4 65.9(5)
B6 Ho2 B8 O20 4 4 76.1(5)
B2 Ho2 B8 O20 4 4 31.9(5)
O2 Ho2 B8 Ho4 1_545 . -100.4(3)
O17 Ho2 B8 Ho4 4_545 . 3.6(5)
O14 Ho2 B8 Ho4 . . -169.5(2)
O22 Ho2 B8 Ho4 4_545 . 116.3(2)
O1 Ho2 B8 Ho4 . . -127.1(6)
O18 Ho2 B8 Ho4 1_545 . -36.2(2)
O20 Ho2 B8 Ho4 4 . 49.0(4)
O17 Ho2 B8 Ho4 4 . 114.9(3)
B6 Ho2 B8 Ho4 4 . 125.1(3)
B2 Ho2 B8 Ho4 4 . 80.9(4)
B7 O12 B10 O23 . 3_545 57.5(12)
Ho3 O12 B10 O23 1_655 3_545 -169.5(5)
Ho4 O12 B10 O23 3 3_545 -42.8(9)
B7 O12 B10 O15 . 5_666 174.0(8)
Ho3 O12 B10 O15 1_655 5_666 -53.0(12)
Ho4 O12 B10 O15 3 5_666 73.7(9)
B7 O12 B10 O7 . 5_656 -59.8(12)
Ho3 O12 B10 O7 1_655 5_656 73.2(11)
Ho4 O12 B10 O7 3 5_656 -160.1(6)
